data_7011304
loop_
_publ_author_name
'Cheng He'
'Le-Yong Wang'
'Zhe-Ming Wang'
'Yuan Liu'
'Chun-Sheng Liao'
'Chun-Hua Yan'

_publ_section_title
;
 Self-assembly of tetrahedral M4L6 clusters from a new rigid ligand
;
_journal_issue 2
_journal_name_full 'J. Chem. Soc., Dalton Trans.'
_journal_page_first 134
_journal_page_last 135
_journal_paper_doi 10.1039/b110200a
_journal_year 2002
_chemical_formula_sum 'C169.33 H163.33 Cl8 Cu4 N26 O37.33'
_chemical_formula_weight 3697.69
_chemical_name_systematic
; 
? 
;
_space_group_IT_number 143
_symmetry_cell_setting trigonal
_symmetry_space_group_name_Hall 'P 3'
_symmetry_space_group_name_H-M 'P 3'
_atom_sites_solution_hydrogens geom
_atom_sites_solution_primary direct
_atom_sites_solution_secondary difmap
_audit_creation_method SHELXL-97
_cell_angle_alpha 90.00
_cell_angle_beta 90.00
_cell_angle_gamma 120.00
_cell_formula_units_Z 3
_cell_length_a 29.2162(5)
_cell_length_b 29.2162(5)
_cell_length_c 19.9678(4)
_cell_measurement_reflns_used 140987
_cell_measurement_temperature 293(2)
_cell_measurement_theta_max 27.5
_cell_measurement_theta_min 3.46
_cell_volume 14760.7(5)
_computing_cell_refinement 'HKL Scalepack (Otwinowski & Minor, 1997)'
_computing_data_collection 'KappaCCD (Nonius B. V., 1998)'
_computing_data_reduction 'HKL Denzo (Otwinowski & Minor, 1997) & maXus (Mackay et al., 1998)'
_computing_molecular_graphics 'Bruker SHELXTL V5.1 (Sheldrick, 1998)'
_computing_publication_material 'SHELXL-97 (Sheldrick, 1997)'
_computing_structure_refinement 'SHELXL-97 (Sheldrick, 1997)'
_computing_structure_solution 'SHELXS-97 (Sheldrick, 1997)'
_diffrn_ambient_temperature 293(2)
_diffrn_detector_area_resol_mean 0.76
_diffrn_measured_fraction_theta_full 0.997
_diffrn_measured_fraction_theta_max 0.997
_diffrn_measurement_device_type 'NONIUS KappaCCD'
_diffrn_measurement_method CCD
_diffrn_radiation_monochromator graphite
_diffrn_radiation_source 'fine-focus sealed tube'
_diffrn_radiation_type MoK\a
_diffrn_radiation_wavelength 0.71073
_diffrn_reflns_av_R_equivalents 0.1115
_diffrn_reflns_av_sigmaI/netI 0.1118
_diffrn_reflns_limit_h_max 34
_diffrn_reflns_limit_h_min -34
_diffrn_reflns_limit_k_max 34
_diffrn_reflns_limit_k_min -34
_diffrn_reflns_limit_l_max 23
_diffrn_reflns_limit_l_min -23
_diffrn_reflns_number 132522
_diffrn_reflns_theta_full 25.00
_diffrn_reflns_theta_max 25.00
_diffrn_reflns_theta_min 3.46
_exptl_absorpt_coefficient_mu 0.608
_exptl_crystal_colour 'dark green'
_exptl_crystal_density_diffrn 1.248
_exptl_crystal_density_method 'not measured'
_exptl_crystal_description prism
_exptl_crystal_F_000 5736
_exptl_crystal_size_max 0.40
_exptl_crystal_size_mid 0.20
_exptl_crystal_size_min 0.07
_refine_diff_density_max 0.795
_refine_diff_density_min -0.593
_refine_diff_density_rms 0.095
_refine_ls_abs_structure_details 'Flack H D (1983), Acta Cryst. A39, 876-881'
_refine_ls_abs_structure_Flack 0.00
_refine_ls_extinction_method none
_refine_ls_goodness_of_fit_ref 1.032
_refine_ls_hydrogen_treatment mixed
_refine_ls_matrix_type full
_refine_ls_number_parameters 2198
_refine_ls_number_reflns 34393
_refine_ls_number_restraints 421
_refine_ls_restrained_S_all 1.036
_refine_ls_R_factor_all 0.1366
_refine_ls_R_factor_gt 0.0844
_refine_ls_shift/su_max 0.001
_refine_ls_shift/su_mean 0.000
_refine_ls_structure_factor_coef Fsqd
_refine_ls_weighting_details 'calc w=1/[\s^2^(Fo^2^)+(0.1488P)^2^+0.0000P] where P=(Fo^2^+2Fc^2^)/3'
_refine_ls_weighting_scheme calc
_refine_ls_wR_factor_gt 0.2075
_refine_ls_wR_factor_ref 0.2365
_reflns_number_gt 22110
_reflns_number_total 34393
_reflns_threshold_expression >2sigma(I)
_cod_data_source_file b110200a.txt
_cod_data_source_block Cu
_cod_depositor_comments
;
The following automatic conversions were performed:
'_symmetry_cell_setting' value 'Trigonal' changed to 'trigonal' according
to '/home/saulius/struct/CIF-dictionaries/cif_core.dic' dictionary named
'cif_core.dic' version 2.4.1 from 2010-06-29.

Automatic conversion script
Id: cif_fix_enum 1527 2010-12-29 10:47:43Z saulius 
;
_cod_original_sg_symbol_H-M P3
_cod_database_code 7011304

loop_
_symmetry_equiv_pos_as_xyz
'x, y, z'
'-y, x-y, z'
'-x+y, -x, z'

loop_
_atom_site_label
_atom_site_type_symbol
_atom_site_fract_x
_atom_site_fract_y
_atom_site_fract_z
_atom_site_U_iso_or_equiv
_atom_site_adp_type
_atom_site_occupancy
_atom_site_symmetry_multiplicity
_atom_site_calc_flag
_atom_site_refinement_flags
_atom_site_disorder_assembly
_atom_site_disorder_group
Cu1 Cu 0.68742(4) 0.59381(4) 0.11719(5) 0.0460(2) Uani 1 1 d . . .
Cu2 Cu 0.6667 0.3333 0.64610(7) 0.0321(3) Uani 1 3 d S . .
N1 N 0.6224(3) 0.6005(3) 0.0824(3) 0.0585(19) Uani 1 1 d . . .
N2 N 0.6248(3) 0.5506(3) 0.1905(3) 0.0484(17) Uani 1 1 d . . .
N3 N 0.7079(2) 0.4060(2) 0.5939(3) 0.0369(14) Uani 1 1 d . . .
N4 N 0.7369(3) 0.3746(3) 0.7013(3) 0.0510(18) Uani 1 1 d . . .
N5 N 0.7395(3) 0.6324(3) 0.0314(5) 0.075(2) Uani 1 1 d . . .
N6 N 0.6686(3) 0.5318(3) 0.0491(3) 0.0517(17) Uani 1 1 d . . .
N7 N 0.7174(4) 0.6597(4) 0.1767(5) 0.074(2) Uani 1 1 d . . .
N8 N 0.7472(3) 0.5888(3) 0.1679(3) 0.061(2) Uani 1 1 d . . .
C1 C 0.6212(5) 0.6233(5) 0.0250(5) 0.076(3) Uani 1 1 d . . .
H1A H 0.6521 0.6403 -0.0002 0.091 Uiso 1 1 calc R . .
C2 C 0.5779(5) 0.6231(6) 0.0013(6) 0.106(5) Uani 1 1 d . . .
H2A H 0.5787 0.6394 -0.0391 0.127 Uiso 1 1 calc R . .
C3 C 0.5325(6) 0.5980(6) 0.0390(7) 0.103(4) Uani 1 1 d . . .
H3A H 0.5021 0.5977 0.0245 0.124 Uiso 1 1 calc R . .
C4 C 0.5316(4) 0.5731(5) 0.0987(5) 0.073(3) Uani 1 1 d . . .
H4A H 0.5010 0.5559 0.1244 0.088 Uiso 1 1 calc R . .
C5 C 0.5778(4) 0.5750(3) 0.1183(4) 0.053(2) Uani 1 1 d . . .
C6 C 0.5799(3) 0.5481(3) 0.1798(4) 0.050(2) Uani 1 1 d . . .
C7 C 0.5325(4) 0.5198(5) 0.2208(5) 0.075(3) Uani 1 1 d . . .
H7A H 0.5402 0.5047 0.2589 0.113 Uiso 1 1 calc R . .
H7B H 0.5049 0.4921 0.1948 0.113 Uiso 1 1 calc R . .
H7C H 0.5213 0.5438 0.2358 0.113 Uiso 1 1 calc R . .
C8 C 0.6303(4) 0.5255(3) 0.2516(4) 0.049(2) Uani 1 1 d . . .
C9 C 0.6212(4) 0.4736(3) 0.2502(4) 0.053(2) Uani 1 1 d . . .
H9A H 0.6090 0.4536 0.2113 0.063 Uiso 1 1 calc R . .
C10 C 0.6302(3) 0.4528(3) 0.3064(4) 0.0436(18) Uani 1 1 d . . .
H10A H 0.6254 0.4188 0.3048 0.052 Uiso 1 1 calc R . .
C11 C 0.6466(3) 0.4812(3) 0.3662(4) 0.0412(18) Uani 1 1 d . . .
C12 C 0.6539(3) 0.5317(3) 0.3665(4) 0.048(2) Uani 1 1 d . . .
H12A H 0.6640 0.5510 0.4061 0.058 Uiso 1 1 calc R . .
C13 C 0.6468(4) 0.5544(3) 0.3104(4) 0.054(2) Uani 1 1 d . . .
H13A H 0.6529 0.5889 0.3118 0.064 Uiso 1 1 calc R . .
C14 C 0.6582(3) 0.4581(3) 0.4249(4) 0.0403(18) Uani 1 1 d . . .
C15 C 0.6420(3) 0.4621(3) 0.4898(4) 0.048(2) Uani 1 1 d . . .
H15A H 0.6214 0.4778 0.4964 0.058 Uiso 1 1 calc R . .
C16 C 0.6563(3) 0.4427(3) 0.5437(4) 0.047(2) Uani 1 1 d . . .
H16A H 0.6430 0.4430 0.5859 0.057 Uiso 1 1 calc R . .
C17 C 0.6905(3) 0.4226(3) 0.5365(4) 0.0384(17) Uani 1 1 d . . .
C18 C 0.7049(3) 0.4156(3) 0.4732(4) 0.0412(18) Uani 1 1 d . . .
H18A H 0.7251 0.3994 0.4674 0.049 Uiso 1 1 calc R . .
C19 C 0.6886(3) 0.4332(3) 0.4175(4) 0.0452(19) Uani 1 1 d . . .
H19A H 0.6982 0.4283 0.3747 0.054 Uiso 1 1 calc R . .
C20 C 0.7549(3) 0.4402(3) 0.6173(4) 0.0396(18) Uani 1 1 d . . .
C21 C 0.7902(3) 0.4924(3) 0.5860(4) 0.0481(19) Uani 1 1 d . . .
H21A H 0.7733 0.4967 0.5473 0.072 Uiso 1 1 calc R . .
H21B H 0.8228 0.4943 0.5729 0.072 Uiso 1 1 calc R . .
H21C H 0.7975 0.5200 0.6177 0.072 Uiso 1 1 calc R . .
C22 C 0.7723(3) 0.4233(3) 0.6783(4) 0.0446(19) Uani 1 1 d . . .
C23 C 0.8201(3) 0.4549(3) 0.7082(4) 0.052(2) Uani 1 1 d . . .
H23A H 0.8434 0.4881 0.6906 0.062 Uiso 1 1 calc R . .
C24 C 0.8332(4) 0.4374(4) 0.7641(4) 0.063(3) Uani 1 1 d . . .
H24A H 0.8659 0.4582 0.7845 0.076 Uiso 1 1 calc R . .
C25 C 0.7989(4) 0.3900(4) 0.7898(5) 0.070(3) Uani 1 1 d . . .
H25A H 0.8066 0.3784 0.8294 0.084 Uiso 1 1 calc R . .
C26 C 0.7504(4) 0.3579(4) 0.7554(5) 0.064(3) Uani 1 1 d . . .
H26A H 0.7275 0.3241 0.7714 0.077 Uiso 1 1 calc R . .
C27 C 0.7794(5) 0.6818(5) 0.0287(9) 0.111(5) Uani 1 1 d . . .
H27A H 0.7845 0.7063 0.0619 0.133 Uiso 1 1 calc R . .
C28 C 0.8154(6) 0.6961(9) -0.0294(14) 0.162(10) Uani 1 1 d . . .
H28A H 0.8418 0.7310 -0.0358 0.194 Uiso 1 1 calc R . .
C29 C 0.8097(8) 0.6579(8) -0.0741(7) 0.126(6) Uani 1 1 d . . .
H29A H 0.8351 0.6651 -0.1068 0.151 Uiso 1 1 calc R . .
C30 C 0.7711(5) 0.6149(6) -0.0696(5) 0.088(4) Uani 1 1 d . . .
H30A H 0.7648 0.5908 -0.1037 0.106 Uiso 1 1 calc R . .
C31 C 0.7344(4) 0.5982(4) -0.0157(5) 0.070(3) Uani 1 1 d . . .
C32 C 0.6921(4) 0.5440(4) -0.0069(4) 0.057(2) Uani 1 1 d . . .
C33 C 0.6792(5) 0.5053(5) -0.0637(5) 0.091(4) Uani 1 1 d . . .
H33A H 0.6507 0.4713 -0.0505 0.137 Uiso 1 1 calc R . .
H33B H 0.7098 0.5025 -0.0742 0.137 Uiso 1 1 calc R . .
H33C H 0.6689 0.5175 -0.1024 0.137 Uiso 1 1 calc R . .
C34 C 0.6292(3) 0.4770(3) 0.0644(4) 0.0460(19) Uani 1 1 d . . .
C35 C 0.6470(4) 0.4433(4) 0.0823(4) 0.055(2) Uani 1 1 d . . .
H35A H 0.6829 0.4546 0.0821 0.066 Uiso 1 1 calc R . .
C36 C 0.6103(4) 0.3920(4) 0.1008(4) 0.052(2) Uani 1 1 d . . .
H36A H 0.6224 0.3696 0.1144 0.062 Uiso 1 1 calc R . .
C37 C 0.5580(4) 0.3735(3) 0.0997(4) 0.051(2) Uani 1 1 d . . .
C38 C 0.5405(4) 0.4079(4) 0.0790(4) 0.056(2) Uani 1 1 d . . .
H38A H 0.5045 0.3958 0.0764 0.067 Uiso 1 1 calc R . .
C39 C 0.5765(3) 0.4602(4) 0.0623(4) 0.050(2) Uani 1 1 d . . .
H39A H 0.5647 0.4833 0.0498 0.060 Uiso 1 1 calc R . .
C40 C 0.7062(5) 0.6988(5) 0.1757(7) 0.089(3) Uani 1 1 d . . .
H40A H 0.6834 0.6992 0.1434 0.107 Uiso 1 1 calc R . .
C41 C 0.7284(6) 0.7385(5) 0.2225(9) 0.103(5) Uani 1 1 d . . .
H41A H 0.7201 0.7653 0.2203 0.123 Uiso 1 1 calc R . .
C42 C 0.7602(6) 0.7409(5) 0.2699(8) 0.105(5) Uani 1 1 d . . .
H42A H 0.7740 0.7684 0.3009 0.126 Uiso 1 1 calc R . .
C43 C 0.7724(5) 0.7017(5) 0.2720(6) 0.087(4) Uani 1 1 d . . .
H43A H 0.7941 0.7012 0.3057 0.104 Uiso 1 1 calc R . .
C44 C 0.7523(4) 0.6624(4) 0.2239(5) 0.074(3) Uani 1 1 d . . .
C45 C 0.7673(4) 0.6205(4) 0.2186(4) 0.065(3) Uani 1 1 d . . .
C46 C 0.8048(5) 0.6201(6) 0.2676(6) 0.103(4) Uani 1 1 d . . .
H46A H 0.8109 0.5915 0.2576 0.154 Uiso 1 1 calc R . .
H46B H 0.7903 0.6156 0.3118 0.154 Uiso 1 1 calc R . .
H46C H 0.8375 0.6530 0.2652 0.154 Uiso 1 1 calc R . .
C47 C 0.7667(3) 0.5524(4) 0.1541(4) 0.053(2) Uani 1 1 d . . .
C48 C 0.8005(4) 0.5635(4) 0.1015(5) 0.065(3) Uani 1 1 d . . .
H48A H 0.8127 0.5950 0.0782 0.078 Uiso 1 1 calc R . .
C49 C 0.8164(4) 0.5288(4) 0.0830(5) 0.060(2) Uani 1 1 d . . .
H49A H 0.8394 0.5370 0.0470 0.072 Uiso 1 1 calc R . .
C50 C 0.7986(4) 0.4810(4) 0.1174(4) 0.057(2) Uani 1 1 d . . .
C51 C 0.7633(3) 0.4709(4) 0.1716(4) 0.057(2) Uani 1 1 d . . .
H51A H 0.7506 0.4395 0.1955 0.068 Uiso 1 1 calc R . .
C52 C 0.7476(3) 0.5050(4) 0.1893(4) 0.050(2) Uani 1 1 d . . .
H52A H 0.7243 0.4973 0.2248 0.060 Uiso 1 1 calc R . .
Cu3 Cu 0.40567(3) 0.94308(3) 0.53446(4) 0.0346(2) Uani 1 1 d . . .
Cu4 Cu 0.3333 0.6667 1.05937(7) 0.0471(4) Uani 1 3 d S . .
C53 C 0.3556(4) 0.9882(3) 0.4464(4) 0.051(2) Uani 1 1 d . . .
H53A H 0.3826 0.9933 0.4171 0.061 Uiso 1 1 calc R . .
C54 C 0.3244(4) 1.0084(4) 0.4299(5) 0.066(3) Uani 1 1 d . . .
H54A H 0.3311 1.0290 0.3916 0.079 Uiso 1 1 calc R . .
C55 C 0.2822(5) 0.9979(5) 0.4709(6) 0.083(3) Uani 1 1 d . . .
H55A H 0.2598 1.0109 0.4606 0.099 Uiso 1 1 calc R . .
C56 C 0.2737(4) 0.9670(4) 0.5288(5) 0.070(3) Uani 1 1 d . . .
H56A H 0.2450 0.9582 0.5567 0.084 Uiso 1 1 calc R . .
C57 C 0.3085(3) 0.9505(3) 0.5427(4) 0.051(2) Uani 1 1 d . . .
C58 C 0.3034(3) 0.9185(3) 0.6058(4) 0.0456(19) Uani 1 1 d . . .
C59 C 0.2553(4) 0.9007(5) 0.6482(6) 0.080(3) Uani 1 1 d . . .
H59A H 0.2565 0.8804 0.6853 0.120 Uiso 1 1 calc R . .
H59B H 0.2243 0.8793 0.6218 0.120 Uiso 1 1 calc R . .
H59C H 0.2542 0.9310 0.6647 0.120 Uiso 1 1 calc R . .
C60 C 0.3423(3) 0.8828(3) 0.6761(3) 0.0423(19) Uani 1 1 d . . .
C61 C 0.3699(3) 0.9132(3) 0.7312(4) 0.0460(19) Uani 1 1 d . . .
H61A H 0.3840 0.9496 0.7304 0.055 Uiso 1 1 calc R . .
C62 C 0.3764(4) 0.8888(3) 0.7873(4) 0.053(2) Uani 1 1 d . . .
H62A H 0.3950 0.9090 0.8242 0.064 Uiso 1 1 calc R . .
C63 C 0.3549(3) 0.8342(3) 0.7883(3) 0.0404(18) Uani 1 1 d . . .
C64 C 0.3270(3) 0.8045(3) 0.7327(4) 0.0424(18) Uani 1 1 d . . .
H64A H 0.3126 0.7680 0.7333 0.051 Uiso 1 1 calc R . .
C65 C 0.3203(3) 0.8285(3) 0.6768(4) 0.0409(18) Uani 1 1 d . . .
H65A H 0.3013 0.8083 0.6401 0.049 Uiso 1 1 calc R . .
C66 C 0.3647(3) 0.8079(3) 0.8471(4) 0.0459(19) Uani 1 1 d . . .
C67 C 0.3621(4) 0.8222(4) 0.9114(4) 0.060(2) Uani 1 1 d . . .
H67A H 0.3542 0.8488 0.9197 0.072 Uiso 1 1 calc R . .
C68 C 0.3714(4) 0.7967(4) 0.9653(4) 0.056(2) Uani 1 1 d . . .
H68A H 0.3680 0.8053 1.0092 0.068 Uiso 1 1 calc R . .
C69 C 0.3856(4) 0.7595(3) 0.9531(4) 0.052(2) Uani 1 1 d . . .
C70 C 0.3896(3) 0.7455(3) 0.8869(4) 0.0461(19) Uani 1 1 d . . .
H70A H 0.3996 0.7204 0.8782 0.055 Uiso 1 1 calc R . .
C71 C 0.3787(3) 0.7695(3) 0.8356(4) 0.0416(18) Uani 1 1 d . . .
H71A H 0.3806 0.7598 0.7918 0.050 Uiso 1 1 calc R . .
C72 C 0.4413(4) 0.7489(4) 1.0288(4) 0.059(2) Uani 1 1 d . . .
C73 C 0.4897(4) 0.7961(4) 1.0004(5) 0.070(3) Uani 1 1 d . . .
H73A H 0.4794 0.8108 0.9643 0.105 Uiso 1 1 calc R . .
H73B H 0.5137 0.7853 0.9840 0.105 Uiso 1 1 calc R . .
H73C H 0.5066 0.8223 1.0347 0.105 Uiso 1 1 calc R . .
C74 C 0.4479(4) 0.7213(4) 1.0848(4) 0.059(2) Uani 1 1 d . . .
C75 C 0.4973(5) 0.7311(5) 1.1070(6) 0.086(3) Uani 1 1 d . . .
H75A H 0.5283 0.7578 1.0881 0.103 Uiso 1 1 calc R . .
C76 C 0.4985(6) 0.6995(6) 1.1583(7) 0.110(5) Uani 1 1 d . . .
H76A H 0.5308 0.7057 1.1749 0.132 Uiso 1 1 calc R . .
C77 C 0.4529(6) 0.6597(5) 1.1844(6) 0.091(4) Uani 1 1 d . . .
H77A H 0.4539 0.6382 1.2181 0.109 Uiso 1 1 calc R . .
C78 C 0.4046(6) 0.6517(5) 1.1598(5) 0.093(4) Uani 1 1 d . . .
H78A H 0.3735 0.6250 1.1784 0.112 Uiso 1 1 calc R . .
C79 C 0.5036(3) 1.0192(4) 0.4380(5) 0.060(2) Uani 1 1 d . . .
H79A H 0.5077 1.0466 0.4657 0.072 Uiso 1 1 calc R . .
C80 C 0.5430(4) 1.0290(5) 0.3931(6) 0.078(3) Uani 1 1 d . . .
H80A H 0.5730 1.0623 0.3902 0.093 Uiso 1 1 calc R . .
C81 C 0.5371(5) 0.9877(6) 0.3519(6) 0.097(4) Uani 1 1 d . . .
H81A H 0.5630 0.9921 0.3213 0.117 Uiso 1 1 calc R . .
C82 C 0.4894(4) 0.9386(4) 0.3590(4) 0.062(2) Uani 1 1 d . . .
H82A H 0.4835 0.9103 0.3320 0.075 Uiso 1 1 calc R . .
C83 C 0.4520(3) 0.9324(3) 0.4048(4) 0.0415(18) Uani 1 1 d . . .
C84 C 0.4052(3) 0.8823(3) 0.4194(4) 0.048(2) Uani 1 1 d . . .
C85 C 0.3907(4) 0.8366(4) 0.3701(5) 0.066(3) Uani 1 1 d . . .
H85A H 0.3588 0.8060 0.3847 0.099 Uiso 1 1 calc R . .
H85B H 0.4188 0.8287 0.3685 0.099 Uiso 1 1 calc R . .
H85C H 0.3854 0.8467 0.3263 0.099 Uiso 1 1 calc R . .
C86 C 0.3324(3) 0.8283(3) 0.4896(4) 0.0374(17) Uani 1 1 d . . .
C87 C 0.3394(3) 0.7859(3) 0.5116(4) 0.0417(18) Uani 1 1 d . . .
H87A H 0.3731 0.7902 0.5142 0.050 Uiso 1 1 calc R . .
C88 C 0.2965(3) 0.7391(3) 0.5287(4) 0.0414(18) Uani 1 1 d . . .
H88A H 0.3012 0.7113 0.5423 0.050 Uiso 1 1 calc R . .
C89 C 0.2453(3) 0.7318(3) 0.5264(4) 0.0402(18) Uani 1 1 d . . .
C90 C 0.2387(3) 0.7742(3) 0.5036(4) 0.0452(19) Uani 1 1 d . . .
H90A H 0.2051 0.7703 0.5012 0.054 Uiso 1 1 calc R . .
C91 C 0.2827(3) 0.8215(3) 0.4848(4) 0.0370(17) Uani 1 1 d . . .
H91A H 0.2783 0.8490 0.4687 0.044 Uiso 1 1 calc R . .
C92 C 0.4343(3) 1.0516(3) 0.5915(4) 0.050(2) Uani 1 1 d . . .
H92A H 0.4139 1.0536 0.5572 0.060 Uiso 1 1 calc R . .
C93 C 0.4546(4) 1.0911(4) 0.6381(5) 0.062(2) Uani 1 1 d . . .
H93A H 0.4492 1.1198 0.6344 0.074 Uiso 1 1 calc R . .
C94 C 0.4834(4) 1.0875(4) 0.6910(5) 0.067(3) Uani 1 1 d . . .
H94A H 0.4954 1.1124 0.7253 0.080 Uiso 1 1 calc R . .
C95 C 0.4945(4) 1.0451(4) 0.6920(5) 0.063(2) Uani 1 1 d . . .
H95A H 0.5151 1.0424 0.7256 0.075 Uiso 1 1 calc R . .
C96 C 0.4731(3) 1.0080(3) 0.6405(4) 0.0469(19) Uani 1 1 d . . .
C97 C 0.4819(3) 0.9627(3) 0.6365(4) 0.0414(18) Uani 1 1 d . . .
C98 C 0.5197(4) 0.9590(3) 0.6867(4) 0.054(2) Uani 1 1 d . . .
H98A H 0.5213 0.9275 0.6783 0.080 Uiso 1 1 calc R . .
H98B H 0.5072 0.9580 0.7314 0.080 Uiso 1 1 calc R . .
H98C H 0.5543 0.9893 0.6818 0.080 Uiso 1 1 calc R . .
C99 C 0.4678(3) 0.8864(3) 0.5768(4) 0.0321(16) Uani 1 1 d . . .
C100 C 0.4976(3) 0.8892(3) 0.5219(4) 0.0370(17) Uani 1 1 d . . .
H10B H 0.5130 0.9194 0.4954 0.044 Uiso 1 1 calc R . .
C101 C 0.5044(3) 0.8476(3) 0.5066(4) 0.0364(16) Uani 1 1 d . . .
H10C H 0.5247 0.8501 0.4695 0.044 Uiso 1 1 calc R . .
C102 C 0.4816(3) 0.8010(3) 0.5450(4) 0.0368(17) Uani 1 1 d . . .
C103 C 0.4510(3) 0.7994(3) 0.5999(4) 0.0393(17) Uani 1 1 d . . .
H10D H 0.4350 0.7691 0.6263 0.047 Uiso 1 1 calc R . .
C104 C 0.4440(3) 0.8403(3) 0.6157(4) 0.0375(17) Uani 1 1 d . . .
H10E H 0.4234 0.8380 0.6525 0.045 Uiso 1 1 calc R . .
N9 N 0.3496(3) 0.9610(2) 0.5033(3) 0.0415(15) Uani 1 1 d . . .
N10 N 0.3404(2) 0.9100(2) 0.6168(3) 0.0383(14) Uani 1 1 d . . .
N11 N 0.3951(3) 0.7333(3) 1.0067(3) 0.0554(18) Uani 1 1 d . . .
N12 N 0.4016(3) 0.6806(3) 1.1110(3) 0.064(2) Uani 1 1 d . . .
N13 N 0.4596(3) 0.9722(3) 0.4440(4) 0.0502(17) Uani 1 1 d . . .
N14 N 0.3783(2) 0.8782(2) 0.4739(3) 0.0374(14) Uani 1 1 d . . .
N15 N 0.4421(3) 1.0103(3) 0.5925(3) 0.0453(16) Uani 1 1 d . . .
N16 N 0.4585(2) 0.9302(2) 0.5900(3) 0.0373(14) Uani 1 1 d . . .
Cu5 Cu -0.22278(4) 0.04637(4) 0.64993(5) 0.0454(2) Uani 1 1 d . . .
Cu6 Cu 0.0000 0.0000 1.16629(10) 0.0737(6) Uani 1 3 d S . .
N17 N -0.2028(3) 0.1244(3) 0.6136(4) 0.069(2) Uani 1 1 d . . .
N18 N -0.1660(3) 0.0996(3) 0.7247(4) 0.059(2) Uani 1 1 d . . .
N19 N -0.0734(4) -0.0479(4) 1.1165(5) 0.093(3) Uani 1 1 d . . .
N21 N -0.2704(3) 0.0058(3) 0.5679(4) 0.059(2) Uani 1 1 d . . .
N22 N -0.1678(3) 0.0469(3) 0.5828(4) 0.0476(17) Uani 1 1 d . . .
N23 N -0.2810(3) 0.0349(3) 0.7155(3) 0.0462(16) Uani 1 1 d . . .
N24 N -0.2432(3) -0.0295(3) 0.6984(3) 0.0501(17) Uani 1 1 d . . .
C105 C -0.2183(4) 0.1366(5) 0.5565(6) 0.080(3) Uani 1 1 d . . .
H10F H -0.2471 0.1098 0.5338 0.096 Uiso 1 1 calc R . .
C106 C -0.1949(5) 0.1846(4) 0.5307(7) 0.083(3) Uani 1 1 d . . .
H10G H -0.2076 0.1909 0.4911 0.100 Uiso 1 1 calc R . .
C107 C -0.1528(5) 0.2245(5) 0.5616(7) 0.099(4) Uani 1 1 d . . .
H10H H -0.1356 0.2582 0.5428 0.118 Uiso 1 1 calc R . .
C108 C -0.1350(5) 0.2146(4) 0.6228(6) 0.076(3) Uani 1 1 d . . .
H10I H -0.1066 0.2412 0.6461 0.091 Uiso 1 1 calc R . .
C109 C -0.1612(3) 0.1648(4) 0.6455(5) 0.062(3) Uani 1 1 d . . .
C110 C -0.1444(4) 0.1505(4) 0.7090(5) 0.067(3) Uani 1 1 d . . .
C111 C -0.1031(4) 0.1925(4) 0.7506(6) 0.080(3) Uani 1 1 d . . .
H11A H -0.0966 0.1770 0.7892 0.120 Uiso 1 1 calc R . .
H11B H -0.1147 0.2165 0.7648 0.120 Uiso 1 1 calc R . .
H11C H -0.0712 0.2114 0.7250 0.120 Uiso 1 1 calc R . .
C112 C -0.1537(3) 0.0817(4) 0.7827(5) 0.056(2) Uani 1 1 d . . .
C113 C -0.1077(4) 0.0789(4) 0.7868(5) 0.068(3) Uani 1 1 d . . .
H11D H -0.0842 0.0911 0.7511 0.082 Uiso 1 1 calc R . .
C114 C -0.0961(4) 0.0590(4) 0.8410(5) 0.070(3) Uani 1 1 d . . .
H11E H -0.0649 0.0578 0.8418 0.084 Uiso 1 1 calc R . .
C115 C -0.1303(3) 0.0402(4) 0.8958(5) 0.066(3) Uani 1 1 d . . .
C116 C -0.1766(4) 0.0439(4) 0.8917(5) 0.069(3) Uani 1 1 d . . .
H11F H -0.2001 0.0328 0.9275 0.083 Uiso 1 1 calc R . .
C117 C -0.1870(4) 0.0637(4) 0.8357(4) 0.061(2) Uani 1 1 d . . .
H11G H -0.2182 0.0648 0.8338 0.073 Uiso 1 1 calc R . .
C118 C -0.1179(4) 0.0158(4) 0.9534(5) 0.065(3) Uani 1 1 d . . .
C119 C -0.1265(5) 0.0245(5) 1.0190(6) 0.082(3) Uani 1 1 d . . .
H11H H -0.1417 0.0452 1.0280 0.099 Uiso 1 1 calc R . .
C120 C -0.1130(4) 0.0030(5) 1.0717(5) 0.074(3) Uani 1 1 d . . .
H12B H -0.1190 0.0098 1.1153 0.088 Uiso 1 1 calc R . .
C121 C -0.0915(4) -0.0272(5) 1.0616(6) 0.078(3) Uani 1 1 d . . .
C122 C -0.0816(5) -0.0371(5) 0.9948(7) 0.087(3) Uani 1 1 d . . .
H12C H -0.0657 -0.0573 0.9867 0.104 Uiso 1 1 calc R . .
C123 C -0.0960(4) -0.0161(4) 0.9424(6) 0.072(3) Uani 1 1 d . . .
H12D H -0.0908 -0.0235 0.8986 0.086 Uiso 1 1 calc R A .
C124 C -0.1005(6) -0.0936(5) 1.1446(11) 0.143(8) Uani 1 1 d . . .
C125 C -0.1523(7) -0.1300(8) 1.1141(16) 0.217(14) Uani 1 1 d . . .
H12E H -0.1586 -0.1127 1.0773 0.325 Uiso 1 1 calc R . .
H12F H -0.1797 -0.1398 1.1470 0.325 Uiso 1 1 calc R . .
H12G H -0.1524 -0.1610 1.0982 0.325 Uiso 1 1 calc R . .
C126 C -0.0786(8) -0.1058(6) 1.2011(8) 0.136(5) Uani 1 1 d DU A .
C127 C -0.0961(15) -0.1476(11) 1.2466(14) 0.145(7) Uani 0.50 1 d PDU A 1
H12I H -0.1318 -0.1754 1.2394 0.174 Uiso 0.50 1 d PR A 1
C128 C -0.0692(15) -0.1542(16) 1.3003(16) 0.143(8) Uani 0.50 1 d PDU A 1
H12J H -0.0832 -0.1854 1.3276 0.172 Uiso 0.50 1 d PR A 1
C129 C -0.0226(17) -0.1094(12) 1.3195(17) 0.150(8) Uani 0.50 1 d PDU A 1
H12H H 0.0040 -0.1151 1.3395 0.180 Uiso 0.50 1 d PR A 1
C130 C -0.0123(14) -0.0617(12) 1.2909(14) 0.133(7) Uani 0.50 1 d PDU A 1
H13B H 0.0077 -0.0302 1.3169 0.160 Uiso 0.50 1 d PR A 1
N20 N -0.0376(10) -0.0645(11) 1.2327(14) 0.136(8) Uani 0.50 1 d PDU A 1
C27' C -0.1117(14) -0.1609(8) 1.2043(17) 0.169(9) Uani 0.50 1 d PDU A 2
H27B H -0.1431 -0.1810 1.1810 0.203 Uiso 0.50 1 calc PR A 2
C28' C -0.0884(15) -0.1799(16) 1.2490(18) 0.171(9) Uani 0.50 1 d PDU A 2
H28B H -0.0947 -0.2155 1.2490 0.205 Uiso 0.50 1 d PR A 2
C29' C -0.0472(18) -0.1418(12) 1.2881(19) 0.148(8) Uani 0.50 1 d PDU A 2
H29B H -0.0404 -0.1518 1.3294 0.177 Uiso 0.50 1 calc PR A 2
C30' C -0.0158(14) -0.0893(12) 1.2678(14) 0.123(7) Uani 0.50 1 d PDU A 2
H30B H 0.0155 -0.0671 1.2932 0.148 Uiso 0.50 1 d PR A 2
N20' N -0.0278(9) -0.0687(11) 1.2142(12) 0.131(7) Uani 0.50 1 d PDU A 2
C131 C -0.3219(4) -0.0132(4) 0.5599(7) 0.081(3) Uani 1 1 d . . .
H13D H -0.3403 -0.0065 0.5928 0.097 Uiso 1 1 calc R . .
C132 C -0.3498(6) -0.0430(5) 0.5035(9) 0.102(4) Uani 1 1 d . . .
H13E H -0.3860 -0.0565 0.5003 0.122 Uiso 1 1 calc R . .
C133 C -0.3247(5) -0.0517(5) 0.4562(8) 0.097(4) Uani 1 1 d . . .
H13F H -0.3434 -0.0711 0.4189 0.116 Uiso 1 1 calc R . .
C134 C -0.2703(6) -0.0327(4) 0.4597(6) 0.092(4) Uani 1 1 d . . .
H13G H -0.2525 -0.0391 0.4256 0.110 Uiso 1 1 calc R . .
C135 C -0.2434(4) -0.0031(3) 0.5175(5) 0.058(2) Uani 1 1 d . . .
C136 C -0.1866(4) 0.0203(3) 0.5278(4) 0.050(2) Uani 1 1 d . . .
C137 C -0.1526(5) 0.0177(5) 0.4738(6) 0.082(3) Uani 1 1 d . . .
H13H H -0.1165 0.0351 0.4886 0.122 Uiso 1 1 calc R . .
H13I H -0.1554 0.0348 0.4343 0.122 Uiso 1 1 calc R . .
H13J H -0.1641 -0.0186 0.4638 0.122 Uiso 1 1 calc R . .
C138 C -0.1127(3) 0.0743(3) 0.5952(4) 0.051(2) Uani 1 1 d . . .
C139 C -0.0868(4) 0.0501(4) 0.6225(5) 0.057(2) Uani 1 1 d . . .
H13K H -0.1052 0.0138 0.6298 0.068 Uiso 1 1 calc R . .
C140 C -0.0341(3) 0.0792(3) 0.6390(5) 0.055(2) Uani 1 1 d . . .
H14A H -0.0178 0.0622 0.6585 0.066 Uiso 1 1 calc R . .
C141 C -0.0045(3) 0.1337(4) 0.6271(5) 0.053(2) Uani 1 1 d . . .
C142 C -0.0299(4) 0.1568(4) 0.5958(5) 0.059(2) Uani 1 1 d . . .
H14B H -0.0108 0.1923 0.5839 0.071 Uiso 1 1 calc R . .
C143 C -0.0836(3) 0.1279(3) 0.5817(5) 0.054(2) Uani 1 1 d . . .
H14C H -0.1003 0.1449 0.5630 0.065 Uiso 1 1 calc R . .
C144 C -0.2978(3) 0.0694(4) 0.7249(5) 0.062(2) Uani 1 1 d . . .
H14D H -0.2843 0.0994 0.6980 0.075 Uiso 1 1 calc R . .
C145 C -0.3341(4) 0.0620(5) 0.7728(6) 0.076(3) Uani 1 1 d . . .
H14E H -0.3450 0.0867 0.7779 0.091 Uiso 1 1 calc R . .
C146 C -0.3547(4) 0.0185(5) 0.8133(6) 0.081(3) Uani 1 1 d . . .
H14F H -0.3797 0.0133 0.8458 0.098 Uiso 1 1 calc R . .
C147 C -0.3381(4) -0.0171(4) 0.8054(6) 0.073(3) Uani 1 1 d . . .
H14G H -0.3515 -0.0469 0.8326 0.088 Uiso 1 1 calc R . .
C148 C -0.3010(3) -0.0089(3) 0.7564(5) 0.055(2) Uani 1 1 d . . .
C149 C -0.2787(4) -0.0430(3) 0.7434(4) 0.054(2) Uani 1 1 d . . .
C150 C -0.2973(5) -0.0911(4) 0.7929(6) 0.083(3) Uani 1 1 d . . .
H15B H -0.2810 -0.1114 0.7805 0.125 Uiso 1 1 calc R . .
H15C H -0.3350 -0.1130 0.7905 0.125 Uiso 1 1 calc R . .
H15D H -0.2872 -0.0781 0.8377 0.125 Uiso 1 1 calc R . .
C151 C -0.2182(3) -0.0599(3) 0.6836(4) 0.048(2) Uani 1 1 d . . .
C152 C -0.1798(4) -0.0571(3) 0.7238(5) 0.054(2) Uani 1 1 d . . .
H15E H -0.1714 -0.0377 0.7633 0.065 Uiso 1 1 calc R . .
C153 C -0.1523(4) -0.0832(3) 0.7064(5) 0.058(2) Uani 1 1 d . . .
H15F H -0.1261 -0.0815 0.7345 0.070 Uiso 1 1 calc R . .
C154 C -0.1642(3) -0.1117(3) 0.6472(4) 0.051(2) Uani 1 1 d . . .
C155 C -0.2055(4) -0.1156(3) 0.6075(5) 0.060(2) Uani 1 1 d . . .
H15G H -0.2151 -0.1356 0.5684 0.072 Uiso 1 1 calc R . .
C156 C -0.2324(3) -0.0893(3) 0.6273(5) 0.058(2) Uani 1 1 d . . .
H15H H -0.2601 -0.0921 0.6013 0.069 Uiso 1 1 calc R . .
Cl1 Cl 0.0000 0.0000 0.78298(16) 0.0425(7) Uani 1 3 d S . .
O11 O 0.0000 0.0000 0.7115(4) 0.048(2) Uani 1 3 d S . .
O12 O 0.0413(2) -0.0080(2) 0.8068(3) 0.0513(14) Uani 1 1 d . . .
Cl2 Cl 0.3333 0.6667 0.68471(15) 0.0427(7) Uani 1 3 d S . .
O21 O 0.3333 0.6667 0.6122(4) 0.049(2) Uani 1 3 d S . .
O22 O 0.3184(2) 0.61480(19) 0.7082(3) 0.0466(13) Uani 1 1 d . . .
Cl3 Cl 0.6667 0.3333 0.26392(15) 0.0382(7) Uani 1 3 d S . .
O31 O 0.7133(2) 0.3793(2) 0.2889(3) 0.0503(14) Uani 1 1 d . . .
O32 O 0.6667 0.3333 0.1925(4) 0.046(2) Uani 1 3 d S . .
Cl4 Cl 0.78884(9) 0.24855(9) 0.75345(10) 0.0548(5) Uani 1 1 d . . .
O41 O 0.7702(4) 0.1952(3) 0.7388(5) 0.111(3) Uani 1 1 d . . .
O42 O 0.7559(3) 0.2528(3) 0.8037(3) 0.0727(19) Uani 1 1 d . . .
O43 O 0.8422(3) 0.2731(3) 0.7756(3) 0.080(2) Uani 1 1 d . . .
O44 O 0.7873(3) 0.2767(3) 0.6956(3) 0.088(2) Uani 1 1 d . . .
Cl5 Cl -0.06759(9) 0.54355(9) 0.55840(11) 0.0579(6) Uani 1 1 d . . .
O51 O -0.0955(3) 0.4884(3) 0.5535(5) 0.097(3) Uani 1 1 d . . .
O52 O -0.0879(3) 0.5647(4) 0.5111(5) 0.103(3) Uani 1 1 d . . .
O53 O -0.0756(3) 0.5588(4) 0.6229(4) 0.110(3) Uani 1 1 d . . .
O54 O -0.0126(2) 0.5646(3) 0.5471(4) 0.076(2) Uani 1 1 d . . .
Cl6 Cl 0.58627(10) 0.67143(10) 0.28013(12) 0.0653(6) Uani 1 1 d . . .
O61 O 0.5773(4) 0.6860(4) 0.3444(5) 0.114(3) Uani 1 1 d . . .
O62 O 0.5339(4) 0.6330(4) 0.2538(4) 0.107(3) Uani 1 1 d . . .
O63 O 0.6101(3) 0.7162(4) 0.2391(5) 0.105(3) Uani 1 1 d . . .
O64 O 0.6175(3) 0.6467(3) 0.2851(4) 0.088(2) Uani 1 1 d . . .
Cl7 Cl -0.03609(12) 0.47214(14) 0.88132(13) 0.0871(8) Uani 1 1 d DU . .
O71 O -0.0452(4) 0.5074(4) 0.8414(5) 0.134(3) Uiso 1 1 d DU B .
O72 O -0.0217(7) 0.4944(7) 0.9464(5) 0.155(6) Uiso 0.67 1 d PDU B 1
O73 O -0.0857(5) 0.4231(5) 0.8826(10) 0.160(7) Uiso 0.67 1 d PDU B 1
O74 O 0.0029(6) 0.4651(7) 0.8485(8) 0.138(6) Uiso 0.67 1 d PDU B 1
O72' O -0.0486(13) 0.4689(13) 0.9492(6) 0.181(13) Uiso 0.33 1 d PDU B 2
O73' O -0.0723(9) 0.4219(5) 0.8491(12) 0.109(8) Uiso 0.33 1 d PDU B 2
O74' O 0.0177(5) 0.4873(12) 0.8702(15) 0.165(12) Uiso 0.33 1 d PDU B 2
Cl8 Cl 0.49324(14) 0.87098(15) 1.16868(16) 0.0940(9) Uani 1 1 d . . .
O81 O 0.5317(6) 0.8591(7) 1.1522(6) 0.180(6) Uani 1 1 d . . .
O82 O 0.5129(7) 0.9207(6) 1.1908(7) 0.186(6) Uani 1 1 d . . .
O83 O 0.4558(4) 0.8592(5) 1.1120(4) 0.126(3) Uani 1 1 d . . .
O84 O 0.4643(4) 0.8378(6) 1.2253(5) 0.164(5) Uani 1 1 d . . .
Cl9 Cl -0.0978(2) -0.2635(2) 1.1581(3) 0.1147(18) Uani 0.67 1 d PDU C 1
O92 O -0.1261(7) -0.3180(4) 1.1397(9) 0.164(6) Uiso 0.67 1 d PDU C 1
O93 O -0.0967(7) -0.2619(7) 1.2296(5) 0.165(7) Uiso 0.67 1 d PDU C 1
O94 O -0.1247(5) -0.2391(6) 1.1297(7) 0.124(5) Uiso 0.67 1 d PDU C 1
O91 O -0.0439(3) -0.2400(4) 1.1390(5) 0.150(4) Uiso 1 1 d DU . .
Cl9' Cl -0.0890(5) -0.2877(4) 1.1167(6) 0.133(4) Uani 0.33 1 d PDU C 2
O93' O -0.0874(11) -0.2891(11) 1.0452(7) 0.153(11) Uiso 0.33 1 d PDU C 2
O94' O -0.0892(11) -0.3324(7) 1.1444(13) 0.137(10) Uiso 0.33 1 d PDU C 2
O92' O -0.1369(7) -0.2874(11) 1.1336(13) 0.125(8) Uiso 0.33 1 d PDU C 2
Cl10 Cl 0.0279(3) 0.1553(2) 0.4010(3) 0.0900(17) Uani 0.50 1 d PDU D 1
O101 O -0.0101(6) 0.1677(7) 0.4236(8) 0.117(6) Uiso 0.50 1 d PDU D 1
O102 O 0.0099(10) 0.1009(5) 0.4083(12) 0.189(10) Uiso 0.50 1 d PDU D 1
O103 O 0.0759(6) 0.1846(9) 0.4382(11) 0.192(10) Uiso 0.50 1 d PDU D 1
O104 O 0.0397(8) 0.1707(8) 0.3317(6) 0.137(6) Uiso 0.50 1 d PDU D 1
Cl11 Cl 0.1068(5) 0.1950(5) 0.2950(7) 0.110(4) Uani 0.25 1 d PDU E 2
O105 O 0.1578(7) 0.2280(10) 0.3232(13) 0.102(9) Uiso 0.25 1 d PDU E 2
O106 O 0.1144(11) 0.1777(11) 0.2311(9) 0.098(9) Uiso 0.25 1 d PDU E 2
O107 O 0.0762(11) 0.2199(12) 0.2894(16) 0.129(11) Uiso 0.25 1 d PDU E 2
O108 O 0.0795(11) 0.1497(9) 0.3375(13) 0.117(10) Uiso 0.25 1 d PDU E 2
O1 O -0.0922(5) 0.5693(5) 0.2926(7) 0.147(4) Uiso 1 1 d U . .
C157 C -0.0296(13) 0.6340(13) 0.2359(15) 0.234(12) Uiso 1 1 d U . .
H15I H -0.0105 0.6478 0.1949 0.351 Uiso 1 1 calc R . .
H15J H -0.0058 0.6362 0.2704 0.351 Uiso 1 1 calc R . .
H15K H -0.0459 0.6542 0.2488 0.351 Uiso 1 1 calc R . .
C158 C -0.0687(10) 0.5812(11) 0.2266(13) 0.192(8) Uiso 1 1 d U . .
H15L H -0.0536 0.5592 0.2153 0.230 Uiso 1 1 calc R . .
H15O H -0.0939 0.5775 0.1924 0.230 Uiso 1 1 calc R . .
C159 C -0.1333(8) 0.5158(8) 0.2912(10) 0.154(6) Uiso 1 1 d U . .
H15M H -0.1177 0.4934 0.2860 0.185 Uiso 1 1 calc R . .
H15N H -0.1554 0.5104 0.2524 0.185 Uiso 1 1 calc R . .
C160 C -0.1676(9) 0.4986(9) 0.3529(11) 0.174(8) Uiso 1 1 d U . .
H16B H -0.1939 0.4620 0.3490 0.261 Uiso 1 1 calc R . .
H16C H -0.1845 0.5194 0.3573 0.261 Uiso 1 1 calc R . .
H16D H -0.1461 0.5036 0.3916 0.261 Uiso 1 1 calc R . .
C161 C -0.0243(7) 0.3270(7) 0.7697(10) 0.130(5) Uiso 1 1 d . . .
C162 C -0.0322(8) 0.3329(8) 0.8286(10) 0.153(6) Uiso 1 1 d . . .
H16G H -0.0061 0.3277 0.8510 0.184 Uiso 1 1 d R . .
H16E H -0.0654 0.3070 0.8474 0.184 Uiso 1 1 d R . .
H16F H -0.0239 0.3681 0.8401 0.184 Uiso 1 1 d R . .
N25 N -0.0156(7) 0.3206(7) 0.7110(10) 0.167(6) Uiso 1 1 d . . .
C163 C 0.1272(8) 0.3127(8) 0.3816(9) 0.149(6) Uiso 1 1 d . . .
H16U H 0.1097 0.2768 0.3660 0.179 Uiso 1 1 d R . .
H16S H 0.1598 0.3355 0.3589 0.179 Uiso 1 1 d R . .
H16T H 0.1064 0.3296 0.3776 0.179 Uiso 1 1 d R . .
C164 C 0.1444(5) 0.3205(5) 0.4460(7) 0.091(3) Uiso 1 1 d . . .
N26 N 0.1555(5) 0.3250(5) 0.4991(6) 0.105(3) Uiso 1 1 d . . .
O2 O 0.2993(6) 0.4396(6) 0.7445(8) 0.083(4) Uiso 0.50 1 d P F 1
C165 C 0.3602(10) 0.4855(10) 0.8393(13) 0.095(7) Uiso 0.50 1 d P F 1
H16H H 0.3680 0.5137 0.8701 0.142 Uiso 0.50 1 calc PR F 1
H16I H 0.3910 0.4942 0.8130 0.142 Uiso 0.50 1 calc PR F 1
H16J H 0.3497 0.4534 0.8636 0.142 Uiso 0.50 1 calc PR F 1
C166 C 0.3151(9) 0.4779(10) 0.7929(12) 0.084(6) Uiso 0.50 1 d P F 1
H16K H 0.2847 0.4698 0.8205 0.101 Uiso 0.50 1 calc PR F 1
H16P H 0.3258 0.5113 0.7709 0.101 Uiso 0.50 1 calc PR F 1
O2' O 0.2321(11) 0.4173(11) 0.7640(14) 0.158(8) Uiso 0.50 1 d P F 2
C65' C 0.2332(12) 0.4400(12) 0.8351(15) 0.112(9) Uiso 0.50 1 d P F 2
H65B H 0.2428 0.4768 0.8309 0.134 Uiso 0.50 1 calc PR F 2
H65C H 0.2602 0.4385 0.8618 0.134 Uiso 0.50 1 calc PR F 2
C66' C 0.1786(12) 0.4091(13) 0.8728(16) 0.125(10) Uiso 0.50 1 d P F 2
H66A H 0.1816 0.4246 0.9161 0.187 Uiso 0.50 1 calc PR F 2
H66B H 0.1692 0.3728 0.8779 0.187 Uiso 0.50 1 calc PR F 2
H66C H 0.1519 0.4112 0.8473 0.187 Uiso 0.50 1 calc PR F 2
C167 C 0.2681(7) 0.4384(7) 0.7098(9) 0.128(5) Uiso 1 1 d . . .
H16R H 0.3007 0.4446 0.7296 0.154 Uiso 0.50 1 d PR F 2
H16Q H 0.2360 0.4226 0.7355 0.154 Uiso 0.50 1 d PR F 1
H16L H 0.2752 0.4729 0.6963 0.154 Uiso 1 1 d R . .
C168 C 0.2585(7) 0.4016(7) 0.6540(9) 0.137(6) Uiso 1 1 d . F .
H16M H 0.2851 0.4192 0.6203 0.205 Uiso 1 1 calc R . .
H16N H 0.2242 0.3904 0.6352 0.205 Uiso 1 1 calc R . .
H16O H 0.2599 0.3714 0.6703 0.205 Uiso 1 1 calc R . .
Cl12 Cl -0.1314(5) 0.1461(4) 0.4130(4) 0.068(3) Uani 0.25 1 d PDU G 1
O121 O -0.0797(6) 0.1531(10) 0.4209(13) 0.083(8) Uiso 0.25 1 d PDU G 1
O122 O -0.1552(10) 0.1151(9) 0.3549(9) 0.088(8) Uiso 0.25 1 d PDU G 1
O123 O -0.1627(9) 0.1171(9) 0.4693(9) 0.091(8) Uiso 0.25 1 d PDU G 1
O124 O -0.1281(11) 0.1962(7) 0.4106(14) 0.105(9) Uiso 0.25 1 d PDU G 1
O1W O -0.0813(6) 0.6306(6) 0.4009(8) 0.124(5) Uiso 0.67 1 d P . .
H1WA H -0.0840 0.6120 0.3636 0.149 Uiso 0.67 1 d PR . .
H1WB H -0.1163 0.6160 0.4081 0.149 Uiso 0.67 1 d PR . .
O2W O 0.1446(13) 0.7196(13) 0.3513(17) 0.131(10) Uiso 0.33 1 d P . .
H2WA H 0.1477 0.7318 0.3092 0.157 Uiso 0.33 1 d PR . .
H2WB H 0.1738 0.7191 0.3381 0.157 Uiso 0.33 1 d PR . .
C169 C 0.3016(13) 0.6795(14) 0.3495(14) 0.138(9) Uiso 0.67 1 d P . .
H16V H 0.3348 0.7039 0.3294 0.165 Uiso 0.67 1 d PR . .
H16W H 0.3068 0.6821 0.3971 0.165 Uiso 0.67 1 d PR . .
O3 O 0.2883(12) 0.6372(14) 0.3391(14) 0.104(8) Uiso 0.33 1 d P . .
C170 C 0.2623(11) 0.6974(11) 0.3357(14) 0.138(9) Uiso 0.67 1 d P . .
H17A H 0.2762 0.7328 0.3519 0.207 Uiso 0.67 1 d PR . .
H17B H 0.2574 0.6967 0.2881 0.207 Uiso 0.67 1 d PR . .
H17C H 0.2290 0.6746 0.3569 0.207 Uiso 0.67 1 d PR . .
O3W O -0.1952(6) 0.0837(5) 0.3725(7) 0.071(4) Uiso 0.50 1 d P H 2
O4W O -0.0986(7) 0.1672(6) 0.4194(8) 0.077(5) Uiso 0.50 1 d P I 2
O7W O 0.7082(11) 0.3464(11) -0.0655(13) 0.165(9) Uiso 0.50 1 d P J 2
O6W O 0.2279(12) 0.3257(12) 0.2895(15) 0.176(10) Uiso 0.50 1 d P K 2

loop_
_atom_site_aniso_label
_atom_site_aniso_U_11
_atom_site_aniso_U_22
_atom_site_aniso_U_33
_atom_site_aniso_U_23
_atom_site_aniso_U_13
_atom_site_aniso_U_12
Cu1 0.0554(6) 0.0460(6) 0.0400(5) 0.0005(4) 0.0006(4) 0.0278(5)
Cu2 0.0338(5) 0.0338(5) 0.0286(7) 0.000 0.000 0.0169(3)
N1 0.077(5) 0.065(5) 0.044(4) 0.001(4) -0.004(4) 0.042(4)
N2 0.071(5) 0.046(4) 0.039(4) 0.001(3) -0.004(3) 0.037(4)
N3 0.042(4) 0.040(4) 0.037(3) -0.009(3) -0.005(3) 0.027(3)
N4 0.075(5) 0.058(5) 0.041(4) 0.016(3) 0.014(3) 0.049(4)
N5 0.067(6) 0.051(5) 0.101(7) 0.004(5) 0.008(5) 0.025(5)
N6 0.061(5) 0.066(5) 0.041(4) 0.003(3) -0.001(3) 0.042(4)
N7 0.071(6) 0.071(6) 0.076(6) 0.012(5) 0.017(5) 0.034(5)
N8 0.060(5) 0.050(4) 0.047(4) -0.004(4) 0.006(4) 0.008(4)
C1 0.096(8) 0.094(8) 0.048(6) 0.026(5) 0.011(5) 0.056(7)
C2 0.090(9) 0.170(14) 0.078(8) 0.070(9) 0.012(7) 0.082(9)
C3 0.121(11) 0.138(12) 0.097(9) 0.022(8) -0.015(9) 0.099(10)
C4 0.075(7) 0.123(9) 0.058(6) 0.026(6) 0.006(5) 0.076(7)
C5 0.063(6) 0.052(5) 0.045(5) 0.009(4) 0.002(4) 0.030(5)
C6 0.048(5) 0.052(5) 0.058(5) -0.010(4) -0.016(4) 0.033(4)
C7 0.061(6) 0.089(8) 0.065(6) 0.022(6) 0.018(5) 0.030(6)
C8 0.067(6) 0.064(6) 0.031(4) -0.001(4) -0.005(4) 0.045(5)
C9 0.073(6) 0.047(5) 0.039(4) -0.010(4) -0.014(4) 0.031(5)
C10 0.058(5) 0.046(5) 0.036(4) -0.009(3) -0.005(4) 0.033(4)
C11 0.046(4) 0.043(5) 0.040(4) 0.001(3) -0.001(3) 0.026(4)
C12 0.072(6) 0.050(5) 0.034(4) -0.011(4) -0.013(4) 0.039(5)
C13 0.077(6) 0.038(5) 0.055(5) -0.001(4) -0.011(4) 0.035(5)
C14 0.051(5) 0.042(4) 0.034(4) -0.010(3) -0.011(3) 0.029(4)
C15 0.057(5) 0.053(5) 0.046(5) 0.000(4) 0.000(4) 0.036(4)
C16 0.056(5) 0.067(6) 0.037(4) 0.002(4) 0.007(4) 0.045(5)
C17 0.039(4) 0.029(4) 0.040(4) -0.001(3) 0.000(3) 0.011(3)
C18 0.040(4) 0.045(4) 0.039(4) 0.011(3) 0.005(3) 0.021(4)
C19 0.057(5) 0.048(5) 0.038(4) -0.005(3) 0.005(4) 0.031(4)
C20 0.042(5) 0.043(4) 0.037(4) 0.000(3) 0.002(3) 0.024(4)
C21 0.042(5) 0.037(4) 0.057(5) 0.002(4) -0.004(4) 0.014(4)
C22 0.060(5) 0.040(5) 0.049(4) 0.014(4) 0.010(4) 0.036(4)
C23 0.047(5) 0.042(5) 0.063(5) 0.005(4) -0.006(4) 0.018(4)
C24 0.077(7) 0.066(6) 0.048(5) -0.013(5) -0.026(5) 0.037(6)
C25 0.085(7) 0.080(7) 0.057(6) 0.012(5) -0.012(5) 0.049(7)
C26 0.072(7) 0.081(7) 0.064(6) 0.018(5) 0.005(5) 0.057(6)
C27 0.066(8) 0.078(9) 0.179(14) -0.036(9) -0.006(9) 0.030(7)
C28 0.072(10) 0.132(16) 0.25(3) 0.130(18) 0.057(14) 0.029(10)
C29 0.128(14) 0.110(13) 0.075(9) 0.001(9) 0.008(8) 0.010(12)
C30 0.088(9) 0.098(9) 0.050(6) 0.005(6) 0.014(6) 0.026(8)
C31 0.072(7) 0.080(7) 0.059(6) -0.001(5) -0.018(5) 0.040(6)
C32 0.053(5) 0.069(6) 0.052(5) -0.014(5) -0.016(4) 0.032(5)
C33 0.104(9) 0.129(10) 0.041(5) -0.019(6) 0.004(5) 0.058(8)
C34 0.050(5) 0.050(5) 0.041(4) -0.005(4) -0.007(4) 0.027(4)
C35 0.057(6) 0.072(7) 0.053(5) -0.011(5) -0.013(4) 0.044(5)
C36 0.056(6) 0.057(6) 0.053(5) -0.007(4) -0.008(4) 0.035(5)
C37 0.060(6) 0.047(5) 0.045(5) -0.010(4) -0.018(4) 0.027(4)
C38 0.052(5) 0.064(6) 0.054(5) -0.013(4) -0.011(4) 0.032(5)
C39 0.053(5) 0.063(6) 0.045(5) -0.002(4) -0.009(4) 0.036(5)
C40 0.089(8) 0.077(8) 0.103(9) -0.007(7) 0.027(7) 0.043(7)
C41 0.086(9) 0.061(8) 0.148(13) -0.032(8) 0.040(9) 0.027(7)
C42 0.077(9) 0.064(8) 0.102(10) -0.039(7) 0.031(8) -0.020(7)
C43 0.089(8) 0.073(8) 0.066(7) -0.012(6) 0.016(6) 0.016(7)
C44 0.076(7) 0.061(6) 0.069(7) -0.013(5) 0.025(6) 0.023(6)
C45 0.049(5) 0.071(6) 0.049(5) -0.010(5) -0.001(4) 0.011(5)
C46 0.081(8) 0.137(12) 0.087(8) -0.049(8) -0.019(7) 0.052(8)
C47 0.053(5) 0.058(6) 0.050(5) -0.007(4) 0.001(4) 0.030(5)
C48 0.055(6) 0.043(5) 0.091(7) 0.004(5) 0.017(5) 0.020(5)
C49 0.055(6) 0.067(6) 0.054(5) 0.021(5) 0.010(4) 0.028(5)
C50 0.055(5) 0.059(6) 0.055(5) 0.009(4) 0.003(4) 0.028(5)
C51 0.043(5) 0.067(6) 0.051(5) 0.027(4) 0.005(4) 0.020(5)
C52 0.055(5) 0.062(6) 0.035(4) 0.003(4) 0.000(4) 0.031(5)
Cu3 0.0373(5) 0.0283(5) 0.0366(4) 0.0011(4) -0.0025(4) 0.0153(4)
Cu4 0.0578(7) 0.0578(7) 0.0258(8) 0.000 0.000 0.0289(3)
C53 0.056(5) 0.060(5) 0.040(5) -0.011(4) -0.009(4) 0.032(5)
C54 0.089(7) 0.079(7) 0.053(5) 0.009(5) 0.001(5) 0.061(6)
C55 0.076(7) 0.098(9) 0.089(8) 0.016(7) -0.013(6) 0.054(7)
C56 0.067(6) 0.096(8) 0.079(7) 0.014(6) 0.014(5) 0.064(6)
C57 0.051(5) 0.049(5) 0.060(5) 0.005(4) -0.002(4) 0.030(4)
C58 0.048(5) 0.056(5) 0.039(4) 0.005(4) 0.000(4) 0.031(4)
C59 0.070(7) 0.103(8) 0.084(7) 0.028(6) 0.024(6) 0.055(7)
C60 0.047(5) 0.052(5) 0.027(4) 0.006(3) 0.006(3) 0.024(4)
C61 0.059(5) 0.038(4) 0.044(4) 0.002(4) -0.006(4) 0.027(4)
C62 0.073(6) 0.044(5) 0.037(4) -0.002(4) -0.002(4) 0.025(4)
C63 0.057(5) 0.047(5) 0.022(4) 0.001(3) 0.008(3) 0.031(4)
C64 0.043(5) 0.037(4) 0.046(4) 0.002(4) -0.002(4) 0.019(4)
C65 0.044(4) 0.035(4) 0.040(4) -0.003(3) -0.002(3) 0.017(4)
C66 0.060(5) 0.045(5) 0.033(4) -0.004(3) 0.004(4) 0.027(4)
C67 0.093(7) 0.055(5) 0.045(5) 0.004(4) 0.004(5) 0.047(5)
C68 0.069(6) 0.073(6) 0.031(4) -0.009(4) 0.003(4) 0.038(5)
C69 0.068(6) 0.056(5) 0.037(4) -0.005(4) -0.010(4) 0.034(5)
C70 0.058(5) 0.040(4) 0.034(4) 0.004(3) 0.004(4) 0.020(4)
C71 0.055(5) 0.042(4) 0.029(4) -0.007(3) -0.009(3) 0.026(4)
C72 0.084(7) 0.063(6) 0.044(5) -0.007(4) -0.006(5) 0.049(6)
C73 0.067(6) 0.085(7) 0.048(5) 0.018(5) 0.016(5) 0.031(6)
C74 0.078(7) 0.056(6) 0.041(5) 0.002(4) -0.005(5) 0.031(5)
C75 0.066(7) 0.096(9) 0.087(8) 0.018(6) -0.022(6) 0.034(6)
C76 0.097(10) 0.121(12) 0.100(10) 0.019(9) -0.042(8) 0.047(9)
C77 0.117(10) 0.090(9) 0.062(7) 0.022(6) -0.025(7) 0.049(8)
C78 0.172(13) 0.092(8) 0.039(5) 0.016(5) 0.004(7) 0.083(9)
C79 0.048(5) 0.043(5) 0.072(6) 0.016(4) -0.007(5) 0.009(4)
C80 0.046(6) 0.076(8) 0.072(7) 0.027(6) 0.007(5) 0.001(5)
C81 0.068(8) 0.136(12) 0.066(7) 0.039(8) 0.015(6) 0.035(8)
C82 0.060(6) 0.071(6) 0.049(5) 0.008(4) 0.006(4) 0.029(5)
C83 0.041(4) 0.037(4) 0.042(4) -0.001(3) -0.006(4) 0.016(4)
C84 0.055(5) 0.047(5) 0.047(5) -0.001(4) -0.009(4) 0.029(4)
C85 0.081(7) 0.060(6) 0.060(6) -0.021(5) -0.005(5) 0.038(5)
C86 0.040(4) 0.037(4) 0.034(4) -0.002(3) -0.004(3) 0.018(4)
C87 0.036(4) 0.034(4) 0.051(4) -0.006(3) -0.003(3) 0.015(4)
C88 0.028(4) 0.029(4) 0.064(5) -0.013(4) -0.005(3) 0.012(3)
C89 0.028(4) 0.033(4) 0.052(5) 0.003(3) -0.002(3) 0.010(3)
C90 0.040(5) 0.040(5) 0.051(5) -0.005(4) 0.001(4) 0.018(4)
C91 0.032(4) 0.027(4) 0.050(4) -0.002(3) -0.003(3) 0.013(3)
C92 0.055(5) 0.045(5) 0.051(5) -0.007(4) -0.006(4) 0.026(4)
C93 0.064(6) 0.049(5) 0.082(7) -0.015(5) -0.007(5) 0.035(5)
C94 0.074(7) 0.054(6) 0.089(7) -0.021(5) -0.017(6) 0.044(5)
C95 0.072(6) 0.049(5) 0.062(6) -0.015(4) -0.005(5) 0.027(5)
C96 0.059(5) 0.046(5) 0.044(4) -0.008(4) -0.005(4) 0.032(4)
C97 0.040(4) 0.042(4) 0.038(4) 0.003(4) 0.001(3) 0.017(4)
C98 0.070(6) 0.048(5) 0.047(5) -0.006(4) -0.022(4) 0.033(5)
C99 0.027(4) 0.021(3) 0.049(4) 0.002(3) -0.001(3) 0.012(3)
C100 0.033(4) 0.035(4) 0.041(4) 0.009(3) 0.005(3) 0.016(3)
C101 0.029(4) 0.034(4) 0.046(4) 0.005(3) 0.002(3) 0.016(3)
C102 0.035(4) 0.029(4) 0.041(4) -0.004(3) -0.007(3) 0.011(3)
C103 0.050(5) 0.031(4) 0.042(4) 0.014(3) 0.001(4) 0.024(4)
C104 0.036(4) 0.045(5) 0.034(4) 0.001(3) -0.001(3) 0.021(4)
N9 0.044(4) 0.035(3) 0.038(3) 0.001(3) -0.001(3) 0.014(3)
N10 0.042(4) 0.039(3) 0.036(3) -0.005(3) -0.004(3) 0.021(3)
N11 0.071(5) 0.061(5) 0.042(4) -0.009(3) -0.016(4) 0.040(4)
N12 0.084(6) 0.085(6) 0.039(4) 0.006(4) 0.003(4) 0.054(5)
N13 0.035(4) 0.043(4) 0.066(5) 0.012(4) -0.009(3) 0.014(3)
N14 0.031(3) 0.047(4) 0.032(3) 0.004(3) 0.000(3) 0.018(3)
N15 0.047(4) 0.044(4) 0.050(4) 0.001(3) -0.002(3) 0.027(3)
N16 0.039(3) 0.030(3) 0.045(4) 0.005(3) 0.005(3) 0.018(3)
Cu5 0.0361(5) 0.0499(6) 0.0510(6) -0.0009(5) 0.0000(4) 0.0221(5)
Cu6 0.0911(10) 0.0911(10) 0.0390(10) 0.000 0.000 0.0455(5)
N17 0.036(4) 0.080(6) 0.072(6) -0.023(5) 0.007(4) 0.014(4)
N18 0.038(4) 0.059(5) 0.067(5) -0.019(4) 0.012(4) 0.015(4)
N19 0.090(7) 0.100(8) 0.106(8) 0.019(6) 0.045(6) 0.060(7)
N21 0.034(4) 0.043(4) 0.092(6) 0.023(4) 0.013(4) 0.012(3)
N22 0.037(4) 0.049(4) 0.063(5) 0.006(4) -0.004(3) 0.026(3)
N23 0.040(4) 0.038(4) 0.055(4) -0.002(3) -0.013(3) 0.016(3)
N24 0.053(4) 0.049(4) 0.051(4) 0.002(3) -0.008(4) 0.027(4)
C105 0.058(6) 0.095(9) 0.070(7) -0.021(6) 0.006(6) 0.027(6)
C106 0.078(8) 0.051(7) 0.113(9) 0.001(6) 0.001(7) 0.026(6)
C107 0.098(10) 0.072(8) 0.111(10) -0.023(7) 0.009(8) 0.032(8)
C108 0.071(7) 0.058(7) 0.092(8) -0.007(6) -0.005(6) 0.029(6)
C109 0.040(5) 0.060(6) 0.083(7) -0.027(5) 0.002(5) 0.023(5)
C110 0.045(5) 0.056(6) 0.082(7) -0.024(5) 0.010(5) 0.013(5)
C111 0.063(6) 0.050(6) 0.116(9) -0.039(6) -0.010(6) 0.019(5)
C112 0.040(5) 0.060(6) 0.062(6) -0.028(5) -0.011(4) 0.021(4)
C113 0.052(6) 0.073(7) 0.073(7) -0.018(5) 0.004(5) 0.026(5)
C114 0.057(6) 0.090(8) 0.075(7) -0.023(6) -0.007(5) 0.047(6)
C115 0.039(5) 0.071(6) 0.076(7) -0.025(5) 0.001(5) 0.019(5)
C116 0.046(5) 0.085(7) 0.068(6) -0.027(5) 0.002(5) 0.027(5)
C117 0.049(5) 0.078(7) 0.047(5) -0.020(5) 0.001(4) 0.024(5)
C118 0.041(5) 0.078(7) 0.074(6) -0.034(5) -0.005(5) 0.029(5)
C119 0.080(8) 0.092(8) 0.087(8) -0.034(7) -0.006(6) 0.053(7)
C120 0.073(7) 0.108(9) 0.067(6) -0.012(6) 0.001(5) 0.065(7)
C121 0.046(6) 0.085(8) 0.091(8) -0.004(6) 0.018(5) 0.023(6)
C122 0.080(8) 0.088(8) 0.107(10) -0.011(7) 0.025(7) 0.052(7)
C123 0.055(6) 0.087(8) 0.072(7) -0.025(6) 0.011(5) 0.035(6)
C124 0.086(10) 0.066(8) 0.25(2) 0.036(11) 0.115(13) 0.015(8)
C125 0.085(12) 0.112(14) 0.42(4) 0.048(19) 0.052(18) 0.027(11)
C126 0.201(13) 0.137(11) 0.123(10) 0.083(9) 0.077(10) 0.125(10)
C127 0.201(14) 0.160(13) 0.108(12) 0.074(12) 0.061(12) 0.116(12)
C128 0.201(16) 0.161(14) 0.101(13) 0.081(12) 0.037(13) 0.115(13)
C129 0.209(15) 0.159(15) 0.098(13) 0.062(12) 0.033(12) 0.105(13)
C130 0.202(14) 0.152(14) 0.099(13) 0.070(11) 0.040(11) 0.128(12)
N20 0.197(14) 0.157(13) 0.106(13) 0.070(11) 0.071(11) 0.128(12)
C27' 0.209(16) 0.176(15) 0.122(14) 0.088(14) 0.047(14) 0.096(13)
C28' 0.217(16) 0.174(15) 0.121(13) 0.074(13) 0.050(13) 0.096(13)
C29' 0.206(15) 0.164(14) 0.101(12) 0.077(11) 0.037(12) 0.114(12)
C30' 0.207(13) 0.140(13) 0.090(12) 0.065(10) 0.048(11) 0.136(11)
N20' 0.212(14) 0.146(12) 0.088(12) 0.053(10) 0.071(11) 0.130(11)
C131 0.059(7) 0.065(7) 0.129(10) 0.026(7) 0.015(7) 0.038(6)
C132 0.071(8) 0.064(8) 0.155(14) -0.007(8) -0.034(9) 0.022(7)
C133 0.072(9) 0.081(9) 0.119(11) -0.036(8) -0.030(8) 0.024(7)
C134 0.109(11) 0.053(6) 0.096(9) -0.011(6) -0.025(7) 0.027(7)
C135 0.064(6) 0.041(5) 0.066(6) 0.009(4) 0.012(5) 0.024(5)
C136 0.060(6) 0.049(5) 0.057(5) 0.002(4) 0.004(4) 0.038(5)
C137 0.085(8) 0.085(8) 0.090(8) -0.042(6) 0.002(6) 0.053(7)
C138 0.058(6) 0.059(6) 0.054(5) 0.003(4) 0.012(4) 0.041(5)
C139 0.060(6) 0.041(5) 0.079(6) 0.012(4) 0.013(5) 0.032(5)
C140 0.042(5) 0.045(5) 0.079(6) 0.019(4) 0.011(4) 0.023(4)
C141 0.044(5) 0.058(6) 0.067(5) 0.012(4) 0.013(4) 0.031(4)
C142 0.054(6) 0.059(6) 0.082(6) 0.016(5) 0.015(5) 0.042(5)
C143 0.041(5) 0.054(5) 0.077(6) 0.024(5) 0.017(4) 0.031(4)
C144 0.039(5) 0.068(6) 0.081(7) 0.000(5) -0.004(5) 0.028(5)
C145 0.068(7) 0.078(7) 0.098(8) 0.009(6) 0.017(6) 0.048(6)
C146 0.075(7) 0.090(8) 0.090(8) 0.019(7) 0.027(6) 0.050(7)
C147 0.058(6) 0.074(7) 0.086(7) 0.022(6) 0.014(5) 0.032(6)
C148 0.039(5) 0.041(5) 0.071(6) 0.007(4) -0.003(4) 0.009(4)
C149 0.051(5) 0.037(5) 0.057(5) 0.009(4) -0.004(4) 0.011(4)
C150 0.105(9) 0.049(6) 0.106(8) 0.017(6) 0.017(7) 0.046(6)
C151 0.050(5) 0.033(4) 0.061(5) -0.006(4) -0.016(4) 0.020(4)
C152 0.063(6) 0.043(5) 0.064(5) -0.001(4) -0.007(5) 0.032(5)
C153 0.068(6) 0.042(5) 0.059(5) -0.008(4) -0.022(5) 0.024(5)
C154 0.051(5) 0.043(5) 0.066(6) 0.001(4) -0.017(4) 0.030(4)
C155 0.075(6) 0.044(5) 0.067(6) -0.012(4) -0.028(5) 0.035(5)
C156 0.047(5) 0.043(5) 0.087(7) 0.005(5) -0.015(5) 0.025(4)
Cl1 0.0425(11) 0.0425(11) 0.0426(18) 0.000 0.000 0.0213(6)
O11 0.053(4) 0.053(4) 0.038(5) 0.000 0.000 0.0266(18)
O12 0.050(3) 0.057(3) 0.062(3) 0.003(3) -0.010(3) 0.038(3)
Cl2 0.0455(12) 0.0455(12) 0.0371(16) 0.000 0.000 0.0227(6)
O21 0.054(4) 0.054(4) 0.039(5) 0.000 0.000 0.0270(18)
O22 0.058(3) 0.027(3) 0.054(3) 0.003(2) 0.002(3) 0.021(3)
Cl3 0.0371(10) 0.0371(10) 0.0405(17) 0.000 0.000 0.0185(5)
O31 0.039(3) 0.043(3) 0.056(3) -0.016(3) -0.007(2) 0.012(3)
O32 0.050(3) 0.050(3) 0.036(5) 0.000 0.000 0.0251(17)
Cl4 0.0551(13) 0.0596(14) 0.0480(11) -0.0020(10) -0.0005(10) 0.0273(11)
O41 0.131(7) 0.040(4) 0.153(8) -0.007(4) 0.048(6) 0.035(4)
O42 0.067(4) 0.091(5) 0.062(4) -0.007(3) 0.012(3) 0.041(4)
O43 0.053(4) 0.097(5) 0.077(5) -0.010(4) -0.022(3) 0.027(4)
O44 0.082(5) 0.110(6) 0.062(4) 0.024(4) -0.015(4) 0.040(5)
Cl5 0.0492(13) 0.0644(14) 0.0606(13) -0.0069(11) 0.0037(10) 0.0289(11)
O51 0.085(5) 0.051(4) 0.146(7) -0.017(4) 0.036(5) 0.028(4)
O52 0.076(5) 0.110(6) 0.130(7) 0.049(5) 0.001(5) 0.052(5)
O53 0.061(5) 0.154(8) 0.085(5) -0.057(5) 0.009(4) 0.031(5)
O54 0.031(3) 0.091(5) 0.100(5) 0.003(4) 0.010(3) 0.027(3)
Cl6 0.0743(16) 0.0741(16) 0.0609(14) 0.0112(12) 0.0055(12) 0.0470(14)
O61 0.127(7) 0.127(8) 0.105(6) -0.033(6) 0.009(5) 0.076(6)
O62 0.105(7) 0.111(7) 0.106(6) -0.007(5) -0.025(5) 0.055(6)
O63 0.083(5) 0.113(7) 0.125(7) 0.056(6) 0.019(5) 0.054(5)
O64 0.097(6) 0.112(6) 0.094(5) 0.017(4) 0.018(4) 0.082(5)
Cl7 0.0770(18) 0.126(2) 0.0607(15) 0.0235(15) 0.0147(13) 0.0527(18)
Cl8 0.108(2) 0.109(2) 0.085(2) -0.0081(18) -0.0024(18) 0.069(2)
O81 0.214(13) 0.335(18) 0.127(8) -0.095(10) -0.051(8) 0.239(14)
O82 0.288(18) 0.160(11) 0.180(12) -0.074(10) -0.062(12) 0.163(13)
O83 0.122(8) 0.174(10) 0.079(6) -0.013(6) -0.017(5) 0.071(7)
O84 0.111(8) 0.238(14) 0.091(7) 0.040(8) 0.002(6) 0.050(9)
Cl9 0.111(4) 0.099(4) 0.096(4) 0.018(3) 0.006(3) 0.024(3)
Cl9' 0.165(8) 0.110(7) 0.105(7) 0.039(6) 0.032(7) 0.054(7)
Cl10 0.111(5) 0.089(4) 0.091(4) -0.014(3) -0.025(3) 0.065(4)
Cl11 0.115(9) 0.089(7) 0.154(10) -0.039(7) -0.063(8) 0.071(7)
Cl12 0.091(8) 0.087(7) 0.052(5) 0.021(5) 0.020(5) 0.064(7)

loop_
_atom_type_symbol
_atom_type_description
_atom_type_scat_dispersion_real
_atom_type_scat_dispersion_imag
_atom_type_scat_source
C C 0.0033 0.0016 'International Tables Vol C Tables 4.2.6.8 and 6.1.1.4'
H H 0.0000 0.0000 'International Tables Vol C Tables 4.2.6.8 and 6.1.1.4'
N N 0.0061 0.0033 'International Tables Vol C Tables 4.2.6.8 and 6.1.1.4'
Cu Cu 0.3201 1.2651 'International Tables Vol C Tables 4.2.6.8 and 6.1.1.4'
Cl Cl 0.1484 0.1585 'International Tables Vol C Tables 4.2.6.8 and 6.1.1.4'
O O 0.0106 0.0060 'International Tables Vol C Tables 4.2.6.8 and 6.1.1.4'

loop_
_geom_angle_atom_site_label_1
_geom_angle_atom_site_label_2
_geom_angle_atom_site_label_3
_geom_angle
_geom_angle_site_symmetry_1
_geom_angle_site_symmetry_3
_geom_angle_publ_flag
N7 Cu1 N8 78.8(3) . . ?
N7 Cu1 N6 170.9(3) . . ?
N8 Cu1 N6 96.9(3) . . ?
N7 Cu1 N1 94.9(3) . . ?
N8 Cu1 N1 170.1(3) . . ?
N6 Cu1 N1 90.4(3) . . ?
N7 Cu1 N2 89.8(3) . . ?
N8 Cu1 N2 97.0(3) . . ?
N6 Cu1 N2 98.7(3) . . ?
N1 Cu1 N2 75.2(3) . . ?
N7 Cu1 N5 96.2(3) . . ?
N8 Cu1 N5 91.5(3) . . ?
N6 Cu1 N5 75.8(3) . . ?
N1 Cu1 N5 96.9(3) . . ?
N2 Cu1 N5 170.4(3) . . ?
N4 Cu2 N4 95.0(2) . 3_665 ?
N4 Cu2 N4 95.0(2) . 2_655 ?
N4 Cu2 N4 95.0(2) 3_665 2_655 ?
N4 Cu2 N3 90.4(2) . 3_665 ?
N4 Cu2 N3 77.3(2) 3_665 3_665 ?
N4 Cu2 N3 170.9(2) 2_655 3_665 ?
N4 Cu2 N3 170.9(2) . 2_655 ?
N4 Cu2 N3 90.4(2) 3_665 2_655 ?
N4 Cu2 N3 77.3(2) 2_655 2_655 ?
N3 Cu2 N3 97.9(2) 3_665 2_655 ?
N4 Cu2 N3 77.3(2) . . ?
N4 Cu2 N3 170.9(2) 3_665 . ?
N4 Cu2 N3 90.4(2) 2_655 . ?
N3 Cu2 N3 97.9(2) 3_665 . ?
N3 Cu2 N3 97.9(2) 2_655 . ?
C1 N1 C5 118.4(8) . . ?
C1 N1 Cu1 125.1(7) . . ?
C5 N1 Cu1 116.1(6) . . ?
C6 N2 C8 117.9(7) . . ?
C6 N2 Cu1 117.0(5) . . ?
C8 N2 Cu1 125.1(5) . . ?
C20 N3 C17 116.1(6) . . ?
C20 N3 Cu2 116.2(5) . . ?
C17 N3 Cu2 127.7(5) . . ?
C26 N4 C22 116.9(8) . . ?
C26 N4 Cu2 127.1(7) . . ?
C22 N4 Cu2 116.1(5) . . ?
C27 N5 C31 119.9(11) . . ?
C27 N5 Cu1 126.6(9) . . ?
C31 N5 Cu1 112.2(7) . . ?
C32 N6 C34 120.8(7) . . ?
C32 N6 Cu1 117.1(6) . . ?
C34 N6 Cu1 122.1(5) . . ?
C40 N7 C44 117.2(10) . . ?
C40 N7 Cu1 128.5(9) . . ?
C44 N7 Cu1 114.3(7) . . ?
C45 N8 C47 117.8(8) . . ?
C45 N8 Cu1 115.0(7) . . ?
C47 N8 Cu1 127.1(5) . . ?
N1 C1 C2 123.9(10) . . ?
C1 C2 C3 117.6(10) . . ?
C2 C3 C4 120.6(10) . . ?
C5 C4 C3 117.4(10) . . ?
N1 C5 C4 122.0(8) . . ?
N1 C5 C6 117.0(8) . . ?
C4 C5 C6 121.0(8) . . ?
N2 C6 C7 125.9(8) . . ?
N2 C6 C5 114.7(8) . . ?
C7 C6 C5 119.3(8) . . ?
C13 C8 C9 119.7(7) . . ?
C13 C8 N2 119.4(7) . . ?
C9 C8 N2 120.9(7) . . ?
C10 C9 C8 119.5(7) . . ?
C9 C10 C11 121.5(7) . . ?
C12 C11 C10 117.7(7) . . ?
C12 C11 C14 122.6(7) . . ?
C10 C11 C14 119.6(7) . . ?
C13 C12 C11 122.3(7) . . ?
C12 C13 C8 119.3(7) . . ?
C15 C14 C19 117.8(7) . . ?
C15 C14 C11 122.0(7) . . ?
C19 C14 C11 120.2(7) . . ?
C16 C15 C14 120.2(7) . . ?
C15 C16 C17 121.4(7) . . ?
C18 C17 C16 119.5(7) . . ?
C18 C17 N3 119.8(7) . . ?
C16 C17 N3 120.5(6) . . ?
C17 C18 C19 119.2(7) . . ?
C18 C19 C14 121.5(7) . . ?
N3 C20 C21 123.8(7) . . ?
N3 C20 C22 115.9(7) . . ?
C21 C20 C22 120.2(7) . . ?
N4 C22 C23 123.1(7) . . ?
N4 C22 C20 114.5(7) . . ?
C23 C22 C20 122.3(7) . . ?
C24 C23 C22 119.3(8) . . ?
C25 C24 C23 119.8(9) . . ?
C24 C25 C26 118.6(8) . . ?
N4 C26 C25 122.2(9) . . ?
N5 C27 C28 116.8(15) . . ?
C29 C28 C27 120.1(15) . . ?
C30 C29 C28 118.1(17) . . ?
C29 C30 C31 124.6(14) . . ?
N5 C31 C30 119.7(11) . . ?
N5 C31 C32 116.8(9) . . ?
C30 C31 C32 123.4(11) . . ?
N6 C32 C31 117.4(8) . . ?
N6 C32 C33 123.7(9) . . ?
C31 C32 C33 118.9(9) . . ?
C39 C34 C35 121.0(8) . . ?
C39 C34 N6 121.2(7) . . ?
C35 C34 N6 117.8(8) . . ?
C34 C35 C36 118.7(8) . . ?
C37 C36 C35 122.7(8) . . ?
C36 C37 C38 117.8(8) . . ?
C36 C37 C50 122.0(8) . 2_655 ?
C38 C37 C50 120.2(8) . 2_655 ?
C39 C38 C37 120.9(8) . . ?
C34 C39 C38 118.9(8) . . ?
N7 C40 C41 119.8(14) . . ?
C42 C41 C40 124.3(14) . . ?
C41 C42 C43 117.1(12) . . ?
C42 C43 C44 119.7(13) . . ?
N7 C44 C43 121.6(12) . . ?
N7 C44 C45 115.0(9) . . ?
C43 C44 C45 123.4(12) . . ?
N8 C45 C46 125.7(10) . . ?
N8 C45 C44 115.2(9) . . ?
C46 C45 C44 118.9(9) . . ?
C48 C47 C52 120.4(8) . . ?
C48 C47 N8 118.1(8) . . ?
C52 C47 N8 121.3(8) . . ?
C49 C48 C47 120.6(9) . . ?
C48 C49 C50 120.9(9) . . ?
C49 C50 C51 116.7(9) . . ?
C49 C50 C37 123.0(8) . 3_665 ?
C51 C50 C37 120.3(8) . 3_665 ?
C52 C51 C50 122.0(8) . . ?
C51 C52 C47 119.5(8) . . ?
N14 Cu3 N9 93.8(2) . . ?
N14 Cu3 N15 173.2(3) . . ?
N9 Cu3 N15 91.5(2) . . ?
N14 Cu3 N16 97.4(2) . . ?
N9 Cu3 N16 165.3(2) . . ?
N15 Cu3 N16 78.3(2) . . ?
N14 Cu3 N13 75.6(2) . . ?
N9 Cu3 N13 99.0(2) . . ?
N15 Cu3 N13 99.2(3) . . ?
N16 Cu3 N13 93.0(2) . . ?
N14 Cu3 N10 100.0(2) . . ?
N9 Cu3 N10 74.2(2) . . ?
N15 Cu3 N10 85.7(2) . . ?
N16 Cu3 N10 94.4(2) . . ?
N13 Cu3 N10 171.8(2) . . ?
N12 Cu4 N12 97.9(3) 2_665 3_565 ?
N12 Cu4 N12 97.9(3) 2_665 . ?
N12 Cu4 N12 97.9(3) 3_565 . ?
N12 Cu4 N11 77.2(3) 2_665 2_665 ?
N12 Cu4 N11 87.1(3) 3_565 2_665 ?
N12 Cu4 N11 173.5(3) . 2_665 ?
N12 Cu4 N11 87.1(3) 2_665 . ?
N12 Cu4 N11 173.5(3) 3_565 . ?
N12 Cu4 N11 77.2(3) . . ?
N11 Cu4 N11 98.2(2) 2_665 . ?
N12 Cu4 N11 173.5(3) 2_665 3_565 ?
N12 Cu4 N11 77.2(3) 3_565 3_565 ?
N12 Cu4 N11 87.1(3) . 3_565 ?
N11 Cu4 N11 98.2(2) 2_665 3_565 ?
N11 Cu4 N11 98.2(2) . 3_565 ?
N9 C53 C54 123.1(9) . . ?
C53 C54 C55 118.7(9) . . ?
C54 C55 C56 118.7(9) . . ?
C57 C56 C55 118.2(9) . . ?
N9 C57 C56 123.2(8) . . ?
N9 C57 C58 115.2(7) . . ?
C56 C57 C58 121.6(8) . . ?
N10 C58 C59 126.3(8) . . ?
N10 C58 C57 115.9(7) . . ?
C59 C58 C57 117.8(7) . . ?
C65 C60 C61 120.9(7) . . ?
C65 C60 N10 121.0(7) . . ?
C61 C60 N10 118.0(7) . . ?
C60 C61 C62 119.7(7) . . ?
C61 C62 C63 119.9(7) . . ?
C62 C63 C64 119.4(7) . . ?
C62 C63 C66 120.2(7) . . ?
C64 C63 C66 120.2(7) . . ?
C65 C64 C63 120.9(7) . . ?
C64 C65 C60 119.1(7) . . ?
C67 C66 C71 119.0(7) . . ?
C67 C66 C63 121.5(7) . . ?
C71 C66 C63 119.4(6) . . ?
C66 C67 C68 120.1(8) . . ?
C69 C68 C67 119.9(7) . . ?
C68 C69 C70 120.2(7) . . ?
C68 C69 N11 120.9(7) . . ?
C70 C69 N11 118.9(7) . . ?
C71 C70 C69 118.7(8) . . ?
C70 C71 C66 122.0(7) . . ?
N11 C72 C74 118.8(9) . . ?
N11 C72 C73 122.7(8) . . ?
C74 C72 C73 118.5(9) . . ?
N12 C74 C75 121.7(9) . . ?
N12 C74 C72 115.2(9) . . ?
C75 C74 C72 122.8(10) . . ?
C76 C75 C74 117.5(11) . . ?
C77 C76 C75 120.9(11) . . ?
C76 C77 C78 118.8(10) . . ?
N12 C78 C77 122.4(13) . . ?
N13 C79 C80 123.3(10) . . ?
C79 C80 C81 118.4(10) . . ?
C80 C81 C82 116.6(10) . . ?
C83 C82 C81 121.1(10) . . ?
N13 C83 C82 120.5(8) . . ?
N13 C83 C84 115.4(7) . . ?
C82 C83 C84 123.9(8) . . ?
N14 C84 C83 118.7(7) . . ?
N14 C84 C85 123.9(8) . . ?
C83 C84 C85 117.4(8) . . ?
C91 C86 C87 120.0(7) . . ?
C91 C86 N14 121.1(6) . . ?
C87 C86 N14 118.8(6) . . ?
C88 C87 C86 119.5(7) . . ?
C87 C88 C89 121.5(7) . . ?
C88 C89 C90 118.6(7) . . ?
C88 C89 C102 120.8(7) . 2_665 ?
C90 C89 C102 120.5(7) . 2_665 ?
C91 C90 C89 119.5(7) . . ?
C86 C91 C90 120.8(7) . . ?
N15 C92 C93 123.9(8) . . ?
C92 C93 C94 118.5(8) . . ?
C93 C94 C95 119.1(9) . . ?
C96 C95 C94 117.0(9) . . ?
N15 C96 C95 122.7(8) . . ?
N15 C96 C97 115.5(7) . . ?
C95 C96 C97 121.8(8) . . ?
N16 C97 C96 116.4(7) . . ?
N16 C97 C98 124.7(7) . . ?
C96 C97 C98 118.8(7) . . ?
C100 C99 C104 119.5(6) . . ?
C100 C99 N16 118.8(6) . . ?
C104 C99 N16 121.5(6) . . ?
C101 C100 C99 119.8(7) . . ?
C100 C101 C102 122.2(7) . . ?
C103 C102 C101 116.3(6) . . ?
C103 C102 C89 121.3(6) . 3_565 ?
C101 C102 C89 122.2(7) . 3_565 ?
C104 C103 C102 122.1(7) . . ?
C103 C104 C99 120.1(7) . . ?
C57 N9 C53 117.9(7) . . ?
C57 N9 Cu3 120.3(5) . . ?
C53 N9 Cu3 121.5(6) . . ?
C58 N10 C60 122.0(7) . . ?
C58 N10 Cu3 113.9(5) . . ?
C60 N10 Cu3 124.1(5) . . ?
C72 N11 C69 121.9(8) . . ?
C72 N11 Cu4 114.5(6) . . ?
C69 N11 Cu4 123.5(6) . . ?
C78 N12 C74 118.6(10) . . ?
C78 N12 Cu4 126.8(9) . . ?
C74 N12 Cu4 114.1(6) . . ?
C83 N13 C79 120.1(8) . . ?
C83 N13 Cu3 111.2(5) . . ?
C79 N13 Cu3 126.0(7) . . ?
C84 N14 C86 119.2(6) . . ?
C84 N14 Cu3 117.8(5) . . ?
C86 N14 Cu3 122.9(5) . . ?
C92 N15 C96 118.6(7) . . ?
C92 N15 Cu3 127.9(5) . . ?
C96 N15 Cu3 113.2(5) . . ?
C97 N16 C99 121.8(6) . . ?
C97 N16 Cu3 115.4(5) . . ?
C99 N16 Cu3 122.8(5) . . ?
N23 Cu5 N22 172.1(3) . . ?
N23 Cu5 N21 98.4(3) . . ?
N22 Cu5 N21 78.1(3) . . ?
N23 Cu5 N17 98.7(3) . . ?
N22 Cu5 N17 88.6(3) . . ?
N21 Cu5 N17 94.9(3) . . ?
N23 Cu5 N18 87.3(2) . . ?
N22 Cu5 N18 97.1(3) . . ?
N21 Cu5 N18 170.7(3) . . ?
N17 Cu5 N18 76.9(3) . . ?
N23 Cu5 N24 76.6(3) . . ?
N22 Cu5 N24 96.3(3) . . ?
N21 Cu5 N24 90.3(3) . . ?
N17 Cu5 N24 173.5(3) . . ?
N18 Cu5 N24 98.1(3) . . ?
N20' Cu6 N20' 98.9(10) . 3 ?
N20' Cu6 N20' 98.9(10) . 2 ?
N20' Cu6 N20' 98.9(10) 3 2 ?
N20' Cu6 N20 14.1(14) . . ?
N20' Cu6 N20 84.9(13) 3 . ?
N20' Cu6 N20 98.7(11) 2 . ?
N20' Cu6 N20 98.7(12) . 3 ?
N20' Cu6 N20 14.1(14) 3 3 ?
N20' Cu6 N20 84.9(13) 2 3 ?
N20 Cu6 N20 84.7(10) . 3 ?
N20' Cu6 N20 84.9(13) . 2 ?
N20' Cu6 N20 98.7(12) 3 2 ?
N20' Cu6 N20 14.1(15) 2 2 ?
N20 Cu6 N20 84.7(10) . 2 ?
N20 Cu6 N20 84.7(10) 3 2 ?
N20' Cu6 N19 78.1(7) . . ?
N20' Cu6 N19 83.1(9) 3 . ?
N20' Cu6 N19 176.6(9) 2 . ?
N20 Cu6 N19 78.6(7) . . ?
N20 Cu6 N19 96.9(10) 3 . ?
N20 Cu6 N19 163.0(10) 2 . ?
N20' Cu6 N19 176.6(9) . 3 ?
N20' Cu6 N19 78.1(7) 3 3 ?
N20' Cu6 N19 83.1(9) 2 3 ?
N20 Cu6 N19 163.0(10) . 3 ?
N20 Cu6 N19 78.6(7) 3 3 ?
N20 Cu6 N19 96.9(10) 2 3 ?
N19 Cu6 N19 100.0(3) . 3 ?
N20' Cu6 N19 83.1(9) . 2 ?
N20' Cu6 N19 176.6(9) 3 2 ?
N20' Cu6 N19 78.1(7) 2 2 ?
N20 Cu6 N19 96.9(10) . 2 ?
N20 Cu6 N19 163.0(10) 3 2 ?
N20 Cu6 N19 78.6(7) 2 2 ?
N19 Cu6 N19 100.0(3) . 2 ?
N19 Cu6 N19 100.0(3) 3 2 ?
C105 N17 C109 116.3(10) . . ?
C105 N17 Cu5 127.8(7) . . ?
C109 N17 Cu5 114.2(7) . . ?
C110 N18 C112 123.5(8) . . ?
C110 N18 Cu5 113.5(7) . . ?
C112 N18 Cu5 123.1(6) . . ?
C124 N19 C121 126.0(14) . . ?
C124 N19 Cu6 111.8(13) . . ?
C121 N19 Cu6 121.8(7) . . ?
C131 N21 C135 118.0(10) . . ?
C131 N21 Cu5 128.7(8) . . ?
C135 N21 Cu5 113.3(6) . . ?
C136 N22 C138 120.6(7) . . ?
C136 N22 Cu5 116.3(5) . . ?
C138 N22 Cu5 123.1(6) . . ?
C144 N23 C148 118.1(8) . . ?
C144 N23 Cu5 123.9(6) . . ?
C148 N23 Cu5 117.8(6) . . ?
C149 N24 C151 122.5(7) . . ?
C149 N24 Cu5 112.9(6) . . ?
C151 N24 Cu5 124.5(6) . . ?
C106 C105 N17 123.4(11) . . ?
C105 C106 C107 120.3(13) . . ?
C106 C107 C108 119.1(13) . . ?
C109 C108 C107 116.6(11) . . ?
C108 C109 N17 124.3(11) . . ?
C108 C109 C110 120.1(9) . . ?
N17 C109 C110 115.6(9) . . ?
N18 C110 C111 122.0(11) . . ?
N18 C110 C109 118.4(8) . . ?
C111 C110 C109 119.5(10) . . ?
C117 C112 C113 117.3(10) . . ?
C117 C112 N18 121.8(8) . . ?
C113 C112 N18 120.7(9) . . ?
C114 C113 C112 122.1(10) . . ?
C113 C114 C115 121.0(9) . . ?
C114 C115 C116 116.5(10) . . ?
C114 C115 C118 119.8(9) . . ?
C116 C115 C118 123.6(9) . . ?
C117 C116 C115 120.5(9) . . ?
C112 C117 C116 122.5(10) . . ?
C119 C118 C123 117.3(11) . . ?
C119 C118 C115 122.4(9) . . ?
C123 C118 C115 120.2(9) . . ?
C120 C119 C118 121.4(10) . . ?
C121 C120 C119 121.6(10) . . ?
C120 C121 C122 119.2(12) . . ?
C120 C121 N19 123.1(10) . . ?
C122 C121 N19 117.5(11) . . ?
C123 C122 C121 118.7(10) . . ?
C122 C123 C118 121.6(10) . . ?
N19 C124 C126 118.8(16) . . ?
N19 C124 C125 116(2) . . ?
C126 C124 C125 124.9(15) . . ?
N20' C126 N20 22(2) . . ?
N20' C126 C127 110(2) . . ?
N20 C126 C127 104(3) . . ?
N20' C126 C27' 139(2) . . ?
N20 C126 C27' 142(2) . . ?
C127 C126 C27' 39.4(18) . . ?
N20' C126 C124 113.6(15) . . ?
N20 C126 C124 116.9(19) . . ?
C127 C126 C124 136(2) . . ?
C27' C126 C124 100.6(19) . . ?
C128 C127 C126 129(3) . . ?
C129 C128 C127 116(3) . . ?
C128 C129 C130 117(3) . . ?
N20 C130 C129 117(3) . . ?
C126 N20 C130 132(3) . . ?
C126 N20 Cu6 109.6(18) . . ?
C130 N20 Cu6 117.4(18) . . ?
C28' C27' C126 107(3) . . ?
C27' C28' C29' 116(4) . . ?
C30' C29' C28' 123(3) . . ?
N20' C30' C29' 123(3) . . ?
C126 N20' C30' 103(3) . . ?
C126 N20' Cu6 116.4(17) . . ?
C30' N20' Cu6 139(2) . . ?
N21 C131 C132 122.5(12) . . ?
C133 C132 C131 119.8(12) . . ?
C132 C133 C134 121.8(13) . . ?
C133 C134 C135 117.0(13) . . ?
N21 C135 C134 120.8(10) . . ?
N21 C135 C136 115.7(8) . . ?
C134 C135 C136 123.5(10) . . ?
N22 C136 C135 116.2(7) . . ?
N22 C136 C137 123.1(8) . . ?
C135 C136 C137 120.3(8) . . ?
C139 C138 C143 118.3(8) . . ?
C139 C138 N22 122.7(8) . . ?
C143 C138 N22 119.1(7) . . ?
C140 C139 C138 120.6(8) . . ?
C139 C140 C141 121.8(8) . . ?
C142 C141 C140 117.0(8) . . ?
C142 C141 C154 122.7(8) . 3 ?
C140 C141 C154 120.3(8) . 3 ?
C141 C142 C143 121.0(8) . . ?
C138 C143 C142 121.0(8) . . ?
N23 C144 C145 121.9(10) . . ?
C144 C145 C146 120.7(10) . . ?
C147 C146 C145 118.8(10) . . ?
C146 C147 C148 119.7(10) . . ?
N23 C148 C147 120.7(9) . . ?
N23 C148 C149 113.7(8) . . ?
C147 C148 C149 125.6(8) . . ?
N24 C149 C148 118.9(7) . . ?
N24 C149 C150 125.6(8) . . ?
C148 C149 C150 115.1(8) . . ?
C156 C151 C152 121.1(8) . . ?
C156 C151 N24 118.4(7) . . ?
C152 C151 N24 120.4(7) . . ?
C151 C152 C153 120.4(8) . . ?
C154 C153 C152 119.9(8) . . ?
C153 C154 C155 118.8(8) . . ?
C153 C154 C141 120.1(7) . 2 ?
C155 C154 C141 121.2(8) . 2 ?
C154 C155 C156 119.5(8) . . ?
C151 C156 C155 120.3(8) . . ?
O12 Cl1 O12 109.4(3) 2 . ?
O12 Cl1 O12 109.4(3) 2 3 ?
O12 Cl1 O12 109.4(3) . 3 ?
O12 Cl1 O11 109.5(3) 2 . ?
O12 Cl1 O11 109.5(3) . . ?
O12 Cl1 O11 109.5(3) 3 . ?
O22 Cl2 O22 109.8(2) 3_565 2_665 ?
O22 Cl2 O22 109.8(2) 3_565 . ?
O22 Cl2 O22 109.8(2) 2_665 . ?
O22 Cl2 O21 109.2(2) 3_565 . ?
O22 Cl2 O21 109.2(2) 2_665 . ?
O22 Cl2 O21 109.2(2) . . ?
O32 Cl3 O31 110.2(2) . 3_665 ?
O32 Cl3 O31 110.2(2) . . ?
O31 Cl3 O31 108.7(3) 3_665 . ?
O32 Cl3 O31 110.2(2) . 2_655 ?
O31 Cl3 O31 108.7(3) 3_665 2_655 ?
O31 Cl3 O31 108.7(3) . 2_655 ?
O41 Cl4 O43 110.1(6) . . ?
O41 Cl4 O44 111.3(6) . . ?
O43 Cl4 O44 107.7(4) . . ?
O41 Cl4 O42 109.7(5) . . ?
O43 Cl4 O42 110.6(4) . . ?
O44 Cl4 O42 107.3(5) . . ?
O51 Cl5 O52 109.1(6) . . ?
O51 Cl5 O53 109.4(6) . . ?
O52 Cl5 O53 107.3(6) . . ?
O51 Cl5 O54 111.6(5) . . ?
O52 Cl5 O54 109.7(5) . . ?
O53 Cl5 O54 109.7(5) . . ?
O63 Cl6 O61 109.3(6) . . ?
O63 Cl6 O64 111.7(5) . . ?
O61 Cl6 O64 110.6(5) . . ?
O63 Cl6 O62 110.3(5) . . ?
O61 Cl6 O62 105.9(6) . . ?
O64 Cl6 O62 108.9(5) . . ?
O72' Cl7 O74 130.1(15) . . ?
O72' Cl7 O72 31.7(14) . . ?
O74 Cl7 O72 114.4(9) . . ?
O72' Cl7 O74' 112.6(13) . . ?
O74 Cl7 O74' 29.3(14) . . ?
O72 Cl7 O74' 88.3(15) . . ?
O72' Cl7 O71 117.0(12) . . ?
O74 Cl7 O71 107.4(8) . . ?
O72 Cl7 O71 107.5(8) . . ?
O74' Cl7 O71 105.2(11) . . ?
O72' Cl7 O73 79.5(14) . . ?
O74 Cl7 O73 110.3(9) . . ?
O72 Cl7 O73 111.1(10) . . ?
O74' Cl7 O73 136.0(14) . . ?
O71 Cl7 O73 105.6(8) . . ?
O72' Cl7 O73' 109.1(12) . . ?
O74 Cl7 O73' 83.2(12) . . ?
O72 Cl7 O73' 139.7(12) . . ?
O74' Cl7 O73' 112.2(13) . . ?
O71 Cl7 O73' 100.1(9) . . ?
O73 Cl7 O73' 31.3(11) . . ?
O82 Cl8 O81 113.0(10) . . ?
O82 Cl8 O84 104.9(10) . . ?
O81 Cl8 O84 107.1(9) . . ?
O82 Cl8 O83 111.6(8) . . ?
O81 Cl8 O83 111.1(6) . . ?
O84 Cl8 O83 108.7(7) . . ?
O91 Cl9 O94 114.0(8) . . ?
O91 Cl9 O92 110.9(9) . . ?
O94 Cl9 O92 107.5(9) . . ?
O91 Cl9 O93 104.6(8) . . ?
O94 Cl9 O93 113.0(9) . . ?
O92 Cl9 O93 106.6(10) . . ?
Cl9 O91 Cl9' 49.6(6) . . ?
O94' Cl9' O93' 110.3(13) . . ?
O94' Cl9' O91 110.7(11) . . ?
O93' Cl9' O91 108.2(11) . . ?
O94' Cl9' O92' 111.0(12) . . ?
O93' Cl9' O92' 106.2(12) . . ?
O91 Cl9' O92' 110.3(12) . . ?
O101 Cl10 O102 111.1(11) . . ?
O101 Cl10 O103 110.1(11) . . ?
O102 Cl10 O103 108.8(11) . . ?
O101 Cl10 O104 108.8(10) . . ?
O102 Cl10 O104 110.4(11) . . ?
O103 Cl10 O104 107.6(11) . . ?
O107 Cl11 O105 113.6(13) . . ?
O107 Cl11 O106 111.2(13) . . ?
O105 Cl11 O106 107.3(12) . . ?
O107 Cl11 O108 108.7(13) . . ?
O105 Cl11 O108 107.5(12) . . ?
O106 Cl11 O108 108.3(12) . . ?
C159 O1 C158 106.7(16) . . ?
C157 C158 O1 100(2) . . ?
O1 C159 C160 114.0(18) . . ?
C162 C161 N25 179(2) . . ?
N26 C164 C163 176.2(18) . . ?
C167 O2 C166 113.3(19) . . ?
O2 C166 C165 117(2) . . ?
C167 O2' C65' 131(2) . . ?
O2' C65' C66' 113(2) . . ?
O2 C167 O2' 87.5(18) . . ?
O2 C167 C168 110.1(18) . . ?
O2' C167 C168 115.5(19) . . ?
O124 Cl12 O122 112.9(12) . . ?
O124 Cl12 O121 109.6(12) . . ?
O122 Cl12 O121 109.2(12) . . ?
O124 Cl12 O123 109.3(12) . . ?
O122 Cl12 O123 107.4(12) . . ?
O121 Cl12 O123 108.4(11) . . ?
O3 C169 O3 117(4) . 3_565 ?
O3 C169 C170 117(4) . . ?
O3 C169 C170 117(4) 3_565 . ?
O3 C169 C169 92(2) . 3_565 ?
O3 C169 C169 29(2) 3_565 3_565 ?
C170 C169 C169 147(3) . 3_565 ?
O3 C169 C169 33(2) . 2_665 ?
O3 C169 C169 88(2) 3_565 2_665 ?
C170 C169 C169 150(3) . 2_665 ?
C169 C169 C169 60.000(2) 3_565 2_665 ?
C169 O3 C169 117(4) . 2_665 ?

loop_
_geom_bond_atom_site_label_1
_geom_bond_atom_site_label_2
_geom_bond_distance
_geom_bond_site_symmetry_2
_geom_bond_publ_flag
Cu1 N7 2.050(10) . ?
Cu1 N8 2.088(8) . ?
Cu1 N6 2.106(7) . ?
Cu1 N1 2.121(8) . ?
Cu1 N2 2.185(7) . ?
Cu1 N5 2.194(9) . ?
Cu2 N4 2.099(8) . ?
Cu2 N4 2.099(8) 3_665 ?
Cu2 N4 2.099(8) 2_655 ?
Cu2 N3 2.119(6) 3_665 ?
Cu2 N3 2.119(6) 2_655 ?
Cu2 N3 2.119(6) . ?
N1 C1 1.334(11) . ?
N1 C5 1.341(11) . ?
N2 C6 1.296(10) . ?
N2 C8 1.472(10) . ?
N3 C20 1.313(9) . ?
N3 C17 1.434(9) . ?
N4 C26 1.324(11) . ?
N4 C22 1.354(11) . ?
N5 C27 1.327(15) . ?
N5 C31 1.326(13) . ?
N6 C32 1.268(11) . ?
N6 C34 1.462(11) . ?
N7 C40 1.337(14) . ?
N7 C44 1.360(14) . ?
N8 C45 1.298(11) . ?
N8 C47 1.461(12) . ?
C1 C2 1.348(15) . ?
C2 C3 1.376(18) . ?
C3 C4 1.388(15) . ?
C4 C5 1.380(12) . ?
C5 C6 1.476(12) . ?
C6 C7 1.459(13) . ?
C8 C13 1.385(11) . ?
C8 C9 1.401(12) . ?
C9 C10 1.364(11) . ?
C10 C11 1.395(10) . ?
C11 C12 1.381(11) . ?
C11 C14 1.475(10) . ?
C12 C13 1.369(11) . ?
C14 C15 1.406(11) . ?
C14 C19 1.409(11) . ?
C15 C16 1.376(11) . ?
C16 C17 1.397(11) . ?
C17 C18 1.379(11) . ?
C18 C19 1.404(11) . ?
C20 C21 1.487(11) . ?
C20 C22 1.496(11) . ?
C22 C23 1.369(12) . ?
C23 C24 1.361(12) . ?
C24 C25 1.340(14) . ?
C25 C26 1.426(14) . ?
C27 C28 1.48(3) . ?
C28 C29 1.37(3) . ?
C29 C30 1.201(18) . ?
C30 C31 1.422(15) . ?
C31 C32 1.451(14) . ?
C32 C33 1.509(14) . ?
C34 C39 1.363(12) . ?
C34 C35 1.371(12) . ?
C35 C36 1.387(13) . ?
C36 C37 1.342(12) . ?
C37 C38 1.399(12) . ?
C37 C50 1.494(13) 2_655 ?
C38 C39 1.395(13) . ?
C40 C41 1.373(18) . ?
C41 C42 1.30(2) . ?
C42 C43 1.36(2) . ?
C43 C44 1.382(15) . ?
C44 C45 1.497(16) . ?
C45 C46 1.471(16) . ?
C47 C48 1.365(13) . ?
C47 C52 1.394(12) . ?
C48 C49 1.359(13) . ?
C49 C50 1.403(12) . ?
C50 C51 1.421(12) . ?
C50 C37 1.494(13) 3_665 ?
C51 C52 1.336(13) . ?
Cu3 N14 2.046(6) . ?
Cu3 N9 2.048(7) . ?
Cu3 N15 2.060(7) . ?
Cu3 N16 2.082(6) . ?
Cu3 N13 2.264(7) . ?
Cu3 N10 2.329(6) . ?
Cu4 N12 2.096(8) 2_665 ?
Cu4 N12 2.096(8) 3_565 ?
Cu4 N12 2.096(8) . ?
Cu4 N11 2.154(8) 2_665 ?
Cu4 N11 2.154(8) . ?
Cu4 N11 2.154(8) 3_565 ?
C53 N9 1.347(10) . ?
C53 C54 1.355(12) . ?
C54 C55 1.381(15) . ?
C55 C56 1.410(15) . ?
C56 C57 1.355(12) . ?
C57 N9 1.336(10) . ?
C57 C58 1.531(11) . ?
C58 N10 1.244(10) . ?
C58 C59 1.494(12) . ?
C60 C65 1.384(11) . ?
C60 C61 1.388(11) . ?
C60 N10 1.442(10) . ?
C61 C62 1.391(11) . ?
C62 C63 1.393(11) . ?
C63 C64 1.393(11) . ?
C63 C66 1.508(11) . ?
C64 C65 1.384(10) . ?
C66 C67 1.365(11) . ?
C66 C71 1.390(11) . ?
C67 C68 1.412(12) . ?
C68 C69 1.364(12) . ?
C69 C70 1.406(11) . ?
C69 N11 1.421(10) . ?
C70 C71 1.366(11) . ?
C72 N11 1.269(12) . ?
C72 C74 1.448(12) . ?
C72 C73 1.506(14) . ?
C74 N12 1.381(12) . ?
C74 C75 1.395(14) . ?
C75 C76 1.390(16) . ?
C76 C77 1.360(18) . ?
C77 C78 1.400(18) . ?
C78 N12 1.321(12) . ?
C79 N13 1.339(11) . ?
C79 C80 1.371(14) . ?
C80 C81 1.398(18) . ?
C81 C82 1.422(16) . ?
C82 C83 1.367(12) . ?
C83 N13 1.323(10) . ?
C83 C84 1.447(11) . ?
C84 N14 1.310(10) . ?
C84 C85 1.538(12) . ?
C86 C91 1.368(10) . ?
C86 C87 1.421(11) . ?
C86 N14 1.437(10) . ?
C87 C88 1.359(11) . ?
C88 C89 1.401(10) . ?
C89 C90 1.421(11) . ?
C89 C102 1.476(10) 2_665 ?
C90 C91 1.389(11) . ?
C92 N15 1.334(10) . ?
C92 C93 1.366(12) . ?
C93 C94 1.386(13) . ?
C94 C95 1.428(13) . ?
C95 C96 1.395(12) . ?
C96 N15 1.343(10) . ?
C96 C97 1.474(11) . ?
C97 N16 1.258(9) . ?
C97 C98 1.534(11) . ?
C99 C100 1.376(10) . ?
C99 C104 1.401(10) . ?
C99 N16 1.458(9) . ?
C100 C101 1.361(10) . ?
C101 C102 1.408(10) . ?
C102 C103 1.400(11) . ?
C102 C89 1.476(10) 3_565 ?
C103 C104 1.348(10) . ?
Cu5 N23 2.036(7) . ?
Cu5 N22 2.087(7) . ?
Cu5 N21 2.092(8) . ?
Cu5 N17 2.176(10) . ?
Cu5 N18 2.196(7) . ?
Cu5 N24 2.209(7) . ?
Cu6 N20' 1.99(3) . ?
Cu6 N20' 1.99(3) 3 ?
Cu6 N20' 1.99(3) 2 ?
Cu6 N20 2.11(3) . ?
Cu6 N20 2.11(3) 3 ?
Cu6 N20 2.11(3) 2 ?
Cu6 N19 2.132(12) . ?
Cu6 N19 2.132(12) 3 ?
Cu6 N19 2.132(12) 2 ?
N17 C105 1.340(14) . ?
N17 C109 1.357(12) . ?
N18 C110 1.332(13) . ?
N18 C112 1.389(12) . ?
N19 C124 1.291(16) . ?
N19 C121 1.472(16) . ?
N21 C131 1.328(12) . ?
N21 C135 1.381(12) . ?
N22 C136 1.300(11) . ?
N22 C138 1.415(11) . ?
N23 C144 1.339(11) . ?
N23 C148 1.377(11) . ?
N24 C149 1.276(11) . ?
N24 C151 1.435(11) . ?
C105 C106 1.319(16) . ?
C106 C107 1.350(17) . ?
C107 C108 1.414(18) . ?
C108 C109 1.338(14) . ?
C109 C110 1.492(15) . ?
C110 C111 1.473(13) . ?
C112 C117 1.353(13) . ?
C112 C113 1.387(13) . ?
C113 C114 1.349(14) . ?
C114 C115 1.396(14) . ?
C115 C116 1.412(14) . ?
C115 C118 1.488(15) . ?
C116 C117 1.360(14) . ?
C118 C119 1.382(14) . ?
C118 C123 1.387(14) . ?
C119 C120 1.379(16) . ?
C120 C121 1.327(15) . ?
C121 C122 1.425(16) . ?
C122 C123 1.382(16) . ?
C124 C126 1.43(3) . ?
C124 C125 1.48(3) . ?
C126 N20' 1.355(10) . ?
C126 N20 1.357(10) . ?
C126 C127 1.398(10) . ?
C126 C27' 1.406(10) . ?
C127 C128 1.398(10) . ?
C128 C129 1.389(10) . ?
C129 C130 1.391(10) . ?
C130 N20 1.358(10) . ?
C27' C28' 1.395(10) . ?
C28' C29' 1.399(10) . ?
C29' C30' 1.397(10) . ?
C30' N20' 1.356(10) . ?
C131 C132 1.407(18) . ?
C132 C133 1.295(19) . ?
C133 C134 1.400(18) . ?
C134 C135 1.420(15) . ?
C135 C136 1.458(13) . ?
C136 C137 1.493(13) . ?
C138 C139 1.377(12) . ?
C138 C143 1.386(12) . ?
C139 C140 1.376(13) . ?
C140 C141 1.400(12) . ?
C141 C142 1.380(12) . ?
C141 C154 1.499(12) 3 ?
C142 C143 1.389(12) . ?
C144 C145 1.363(14) . ?
C145 C146 1.366(15) . ?
C146 C147 1.361(15) . ?
C147 C148 1.388(14) . ?
C148 C149 1.461(13) . ?
C149 C150 1.574(13) . ?
C151 C156 1.349(12) . ?
C151 C152 1.349(12) . ?
C152 C153 1.400(13) . ?
C153 C154 1.385(12) . ?
C154 C155 1.398(12) . ?
C154 C141 1.499(12) 2 ?
C155 C156 1.404(13) . ?
Cl1 O12 1.422(5) 2 ?
Cl1 O12 1.422(5) . ?
Cl1 O12 1.422(5) 3 ?
Cl1 O11 1.427(9) . ?
Cl2 O22 1.430(5) 3_565 ?
Cl2 O22 1.430(5) 2_665 ?
Cl2 O22 1.430(5) . ?
Cl2 O21 1.448(9) . ?
Cl3 O32 1.427(9) . ?
Cl3 O31 1.442(5) 3_665 ?
Cl3 O31 1.442(5) . ?
Cl3 O31 1.442(5) 2_655 ?
Cl4 O41 1.402(7) . ?
Cl4 O43 1.423(7) . ?
Cl4 O44 1.432(7) . ?
Cl4 O42 1.437(6) . ?
Cl5 O51 1.400(7) . ?
Cl5 O52 1.411(8) . ?
Cl5 O53 1.421(7) . ?
Cl5 O54 1.422(6) . ?
Cl6 O63 1.397(8) . ?
Cl6 O61 1.417(9) . ?
Cl6 O64 1.422(7) . ?
Cl6 O62 1.469(9) . ?
Cl7 O72' 1.395(9) . ?
Cl7 O74 1.416(8) . ?
Cl7 O72 1.419(8) . ?
Cl7 O74' 1.419(9) . ?
Cl7 O71 1.428(7) . ?
Cl7 O73 1.440(8) . ?
Cl7 O73' 1.462(9) . ?
Cl8 O82 1.342(12) . ?
Cl8 O81 1.372(9) . ?
Cl8 O84 1.453(11) . ?
Cl8 O83 1.490(10) . ?
Cl9 O91 1.420(8) . ?
Cl9 O94 1.419(8) . ?
Cl9 O92 1.427(8) . ?
Cl9 O93 1.429(8) . ?
O91 Cl9' 1.430(9) . ?
Cl9' O94' 1.418(9) . ?
Cl9' O93' 1.430(9) . ?
Cl9' O92' 1.441(9) . ?
Cl10 O101 1.406(8) . ?
Cl10 O102 1.410(9) . ?
Cl10 O103 1.430(9) . ?
Cl10 O104 1.443(9) . ?
Cl11 O107 1.411(9) . ?
Cl11 O105 1.424(9) . ?
Cl11 O106 1.430(9) . ?
Cl11 O108 1.434(9) . ?
O1 C159 1.42(2) . ?
O1 C158 1.44(3) . ?
C157 C158 1.40(3) . ?
C159 C160 1.51(3) . ?
C161 C162 1.23(2) . ?
C161 N25 1.23(2) . ?
C163 C164 1.36(2) . ?
C164 N26 1.096(14) . ?
O2 C167 1.13(2) . ?
O2 C166 1.37(3) . ?
C165 C166 1.53(3) . ?
O2' C167 1.42(3) . ?
O2' C65' 1.56(4) . ?
C65' C66' 1.58(4) . ?
C167 C168 1.47(2) . ?
Cl12 O124 1.420(9) . ?
Cl12 O122 1.421(9) . ?
Cl12 O121 1.426(9) . ?
Cl12 O123 1.429(9) . ?
C169 O3 1.11(3) . ?
C169 O3 1.24(3) 3_565 ?
C169 C170 1.50(3) . ?
C169 C169 2.01(5) 3_565 ?
C169 C169 2.01(5) 2_665 ?
O3 C169 1.24(3) 2_665 ?
